data_1572282
loop_
_publ_author_name
'Hollister, Kimberly K.'
'Molino, Andrew'
'Le, VuongVy V'
'Jones, Nula'
'Smith, Wyatt J.'
'M&#xfc;ller, Peter'
'Dickie, Diane A.'
'Wilson, David J. D.'
'Gilliard, Jr, Robert J'

_publ_section_title
;
 Pentacyclic fused diborepinium ions with carbene- and carbone-mediated
 deep-blue to red emission.
;
_journal_issue 35
_journal_name_full 'Chemical science'
_journal_page_first 14358
_journal_page_last 14370
_journal_paper_doi 10.1039/d4sc03835e
_journal_volume 15
_journal_year 2024
_chemical_formula_moiety 'C68 H70 B2 N8, 2(C32 H12 B F24), 2(C4 H10 O1)'
_chemical_formula_sum 'C140 H114 B4 F48 N8 O2'
_chemical_formula_weight 2895.63
_space_group_crystal_system triclinic
_space_group_IT_number 2
_space_group_name_Hall '-P 1'
_space_group_name_H-M_alt 'P -1'
_atom_sites_solution_hydrogens mixed
_audit_creation_date 2024-03-26
_audit_creation_method
;
Olex2 1.5
(compiled 2024.02.16 svn.r378c4104 for OlexSys, GUI svn.r6928)
;
_audit_update_record
;
2024-03-28 deposited with the CCDC.	2024-08-05 downloaded from the CCDC.
;
_cell_angle_alpha 77.797(2)
_cell_angle_beta 84.084(2)
_cell_angle_gamma 73.633(2)
_cell_formula_units_Z 1
_cell_length_a 11.0428(5)
_cell_length_b 16.5514(8)
_cell_length_c 19.2623(8)
_cell_measurement_reflns_used 9905
_cell_measurement_temperature 100(2)
_cell_measurement_theta_max 30.25
_cell_measurement_theta_min 2.25
_cell_volume 3298.1(3)
_computing_cell_refinement 'SAINT V8.40B (?, 2016)'
_computing_data_collection 'APEX3 v2017.3.0 (Bruker-AXS, 2017)'
_computing_data_reduction 'SAINT V8.40B (?, 2016)'
_computing_molecular_graphics 'Olex2 1.5 (Dolomanov et al., 2009)'
_computing_publication_material 'Olex2 1.5 (Dolomanov et al., 2009)'
_computing_structure_refinement 'SHELXL 2018/3 (Sheldrick, 2015)'
_computing_structure_solution 'SHELXT-2015 (Sheldrick, 2015)'
_diffrn_ambient_temperature 100.15
_diffrn_detector_area_resol_mean 7.4
_diffrn_measured_fraction_theta_full 0.997
_diffrn_measured_fraction_theta_max 0.980
_diffrn_measurement_device_type 'Bruker APEX-II CCD'
_diffrn_measurement_method '\f and \w scans'
_diffrn_radiation_type MoK\a
_diffrn_radiation_wavelength 0.71073
_diffrn_reflns_av_R_equivalents 0.0627
_diffrn_reflns_av_unetI/netI 0.0861
_diffrn_reflns_Laue_measured_fraction_full 0.997
_diffrn_reflns_Laue_measured_fraction_max 0.980
_diffrn_reflns_limit_h_max 15
_diffrn_reflns_limit_h_min -15
_diffrn_reflns_limit_k_max 23
_diffrn_reflns_limit_k_min -23
_diffrn_reflns_limit_l_max 27
_diffrn_reflns_limit_l_min -22
_diffrn_reflns_number 56332
_diffrn_reflns_point_group_measured_fraction_full 0.997
_diffrn_reflns_point_group_measured_fraction_max 0.980
_diffrn_reflns_theta_full 25.242
_diffrn_reflns_theta_max 30.521
_diffrn_reflns_theta_min 1.924
_diffrn_source_current 1.4
_diffrn_source_power 0.07
_diffrn_source_voltage 50.0
_diffrn_standards_number 0
_exptl_absorpt_coefficient_mu 0.133
_exptl_absorpt_correction_T_max 0.7461
_exptl_absorpt_correction_T_min 0.6892
_exptl_absorpt_correction_type none
_exptl_absorpt_process_details
;
SADABS-2016/2 (Bruker,2016/2) was used for absorption correction.
wR2(int) was 0.0963 before and 0.0563 after correction.
The Ratio of minimum to maximum transmission is 0.9237.
The \l/2 correction factor is 0.00150.
;
_exptl_crystal_colour yellow
_exptl_crystal_colour_primary yellow
_exptl_crystal_density_diffrn 1.458
_exptl_crystal_density_method 'not measured'
_exptl_crystal_description plate
_exptl_crystal_F_000 1478
_exptl_crystal_size_max 0.32
_exptl_crystal_size_mid 0.1
_exptl_crystal_size_min 0.065
_refine_diff_density_max 0.499
_refine_diff_density_min -0.362
_refine_diff_density_rms 0.065
_refine_ls_extinction_method none
_refine_ls_goodness_of_fit_ref 0.947
_refine_ls_hydrogen_treatment mixed
_refine_ls_matrix_type full
_refine_ls_number_parameters 1202
_refine_ls_number_reflns 19780
_refine_ls_number_restraints 3917
_refine_ls_restrained_S_all 0.914
_refine_ls_R_factor_all 0.1138
_refine_ls_R_factor_gt 0.0629
_refine_ls_shift/su_max 0.071
_refine_ls_shift/su_mean 0.002
_refine_ls_structure_factor_coef Fsqd
_refine_ls_weighting_details 'w=1/[\s^2^(Fo^2^)+(0.0603P)^2^+3.2381P] where P=(Fo^2^+2Fc^2^)/3'
_refine_ls_weighting_scheme calc
_refine_ls_wR_factor_gt 0.1383
_refine_ls_wR_factor_ref 0.1654
_reflns_Friedel_coverage 0.000
_reflns_number_gt 13079
_reflns_number_total 19780
_reflns_threshold_expression 'I > 2\s(I)'
_cod_data_source_file d4sc03835e2.cif
_cod_data_source_block cdc
_cod_depositor_comments 'Adding full bibliography for 1572276--1572287.cif.'
_cod_database_code 1572282
_shelx_shelxl_version_number 2018/3
_shelx_space_group_comment
;
The symmetry employed for this shelxl refinement is uniquely defined
by the following loop, which should always be used as a source of
symmetry information in preference to the above space-group names.
They are only intended as comments.
;
_shelx_estimated_absorpt_t_max 0.991
_shelx_estimated_absorpt_t_min 0.959
_olex2_refinement_description
;
1. Fixed Uiso
 At 1.2 times of:
  All C(H) groups, All C(H,H) groups
 At 1.5 times of:
  All C(H,H,H) groups
2. Restrained distances
 C47-F1 \\sim C47-F2 \\sim C47-F3 \\sim C48-F4 \\sim C48-F5 \\sim C48-F6 \\sim
C48A-F4A \\sim C48A-F5A ~
 C48A-F6A \\sim C57-F7 \\sim C57-F8 \\sim C57-F9 \\sim C58-F10 \\sim C58-F11
\\sim C58-F12 \\sim C57-F7A ~
 C57-F8A \\sim C57-F9A \\sim C58A-F10A \\sim C58A-F11A \\sim C58A-F12A \\sim
C58B-F10B \\sim C58B-F11B
 \\sim C58B-F12B \\sim C67-F13 \\sim C67-F14 \\sim C67-F15 \\sim C68-F16 \\sim
C68-F17 \\sim C68-F18 \\sim C68A-
 F16A \\sim C68A-F17A \\sim C68A-F18A \\sim C77-F19 \\sim C77-F20 \\sim C77-F21
\\sim C78-F22 \\sim C78-F23
 \\sim C78-F24 \\sim C77A-F19A \\sim C77A-F20A \\sim C77A-F21A
 with sigma of 0.02
 C43-C47 \\sim C45-C48 \\sim C53-C57 \\sim C55-C58 \\sim C63-C67 \\sim C65-C68
\\sim C73-C77 \\sim C75-C78
 \\sim C45-C48A \\sim C55-C58A \\sim C55-C58B \\sim C65-C68A \\sim C73-C77A
 with sigma of 0.02
 F1-F2 \\sim F1-F3 \\sim F2-F3 \\sim F4-F5 \\sim F4-F6 \\sim F5-F6 \\sim
F4A-F5A \\sim F4A-F6A \\sim F5A-F6A ~
 F7-F8 \\sim F7-F9 \\sim F8-F9 \\sim F10-F11 \\sim F10-F12 \\sim F11-F12 \\sim
F7A-F8A \\sim F7A-F9A \\sim F8A-
 F9A
 with sigma of 0.04
 C43-F1 \\sim C43-F2 \\sim C43-F3 \\sim C45-F4 \\sim C45-F5 \\sim C45-F6 \\sim
C45-F4A \\sim C45-F5A \\sim C45-
 F6A \\sim C53-F7 \\sim C53-F8 \\sim C53-F9 \\sim C55-F10 \\sim C55-F11 \\sim
C55-F12 \\sim C53-F7A \\sim C53-
 F8A \\sim C53-F9A \\sim C55-F10A \\sim C55-F11A \\sim C55-F12A \\sim C55-F10B
\\sim C55-F11B \\sim C55-
 F12B \\sim C63-F13 \\sim C63-F14 \\sim C63-F15 \\sim C65-F16 \\sim C65-F17
\\sim C65-F18 \\sim C65-F16A ~
 C65-F17A \\sim C65-F18A \\sim C73-F19 \\sim C73-F20 \\sim C73-F21 \\sim
C75-F22 \\sim C75-F23 \\sim C75-
 F24 \\sim C73-F19A \\sim C73-F20A \\sim C73-F21A
 with sigma of 0.04
 O1S-C1S \\sim O1S-C3S \\sim O1T-C1T \\sim O1T-C3T
 with sigma of 0.02
 C1S-C2S \\sim C3S-C4S \\sim C1T-C2T \\sim C3T-C4T
 with sigma of 0.02
 O1S-C2S \\sim O1S-C4S \\sim O1T-C2T \\sim O1T-C4T
 with sigma of 0.04
 C1S-C3S \\sim C1T-C3T
 with sigma of 0.04
3. Uiso/Uaniso restraints and constraints
B2 \\sim C41 \\sim C42 \\sim C43 \\sim C44 \\sim C45 \\sim C46 \\sim C47 \\sim
F1 \\sim F2 \\sim F3 \\sim C48 \\sim F4 \\sim F5 \\sim F6 \\sim C48A \\sim F4A
\\sim F5A \\sim F6A \\sim C51 \\sim C52 \\sim C53 \\sim C54 \\sim C55 \\sim C56
\\sim C57 \\sim F7 \\sim F8 \\sim F9 \\sim F7A \\sim F8A \\sim F9A \\sim C58
\\sim F10 \\sim F11 \\sim F12 \\sim C58A \\sim F10A \\sim F11A \\sim F12A \\sim
C58B \\sim F10B \\sim F11B \\sim F12B \\sim C61 \\sim C62 \\sim C63 \\sim C64
\\sim C65 \\sim C66 \\sim C67 \\sim F13 \\sim F14 \\sim F15 \\sim F13A \\sim
F14A \\sim F15A \\sim C68 \\sim F16 \\sim F17 \\sim F18 \\sim C68A \\sim F16A
\\sim F17A \\sim F18A \\sim C71 \\sim C72 \\sim C73 \\sim C74 \\sim C75 \\sim
C76 \\sim C77 \\sim F19 \\sim F20 \\sim F21 \\sim C77A \\sim F19A \\sim F20A
\\sim F21A \\sim C78 \\sim F22 \\sim F23 \\sim F24: within 2A with sigma of
0.01 and sigma for terminal atoms of 0.02 within 2A
O1S \\sim C1S \\sim C2S \\sim C3S \\sim C4S \\sim O1T \\sim C1T \\sim C2T \\sim
C3T \\sim C4T: within 2A with sigma of 0.02 and sigma for terminal atoms of
0.04 within 2A
Uanis(C48) = Uanis(C48A)
Uanis(C58) = Uanis(C58A) = Uanis(C58B)
Uanis(C68) = Uanis(C68A)
4. Rigid body (RIGU) restrains
 B2, C41, C42, C43, C44, C45, C46, C47, F1, F2, F3, C48, F4, F5, F6, C48A, F4A,
  F5A, F6A, C51, C52, C53, C54, C55, C56, C57, F7, F8, F9, F7A, F8A, F9A, C58,
 F10, F11, F12, C58A, F10A, F11A, F12A, C58B, F10B, F11B, F12B, C61, C62, C63,
 C64, C65, C66, C67, F13, F14, F15, F13A, F14A, F15A, C68, F16, F17, F18, C68A,
 F16A, F17A, F18A, C71, C72, C73, C74, C75, C76, C77, F19, F20, F21, C77A, F19A,
  F20A, F21A, C78, F22, F23, F24
 with sigma for 1-2 distances of 0.004 and sigma for 1-3 distances of 0.004
 O1S, C1S, C2S, C3S, C4S, O1T, C1T, C2T, C3T, C4T
 with sigma for 1-2 distances of 0.004 and sigma for 1-3 distances of 0.004
5. Others
 1*[Sof(C58)+Sof(F10)+Sof(F11)+Sof(F12)]+1*[Sof(C58A)+Sof(F10A)+Sof(F11A)+
 Sof(F12A)]+1*[Sof(C58B)+Sof(F10B)+Sof(F11B)+Sof(F12B)]=1 with esd of 0
 Sof(F7A)=Sof(F8A)=Sof(F9A)=1-FVAR(1)
 Sof(F7)=Sof(F8)=Sof(F9)=FVAR(1)
 Sof(C58)=Sof(F10)=Sof(F11)=Sof(F12)=FVAR(2)
 Sof(C58A)=Sof(F10A)=Sof(F11A)=Sof(F12A)=FVAR(3)
 Sof(C58B)=Sof(F10B)=Sof(F11B)=Sof(F12B)=FVAR(4)
 Sof(F13A)=Sof(F14A)=Sof(F15A)=1-FVAR(5)
 Sof(F13)=Sof(F14)=Sof(F15)=FVAR(5)
 Sof(C68A)=Sof(F16A)=Sof(F17A)=Sof(F18A)=1-FVAR(6)
 Sof(C68)=Sof(F16)=Sof(F17)=Sof(F18)=FVAR(6)
 Sof(C77A)=Sof(F19A)=Sof(F20A)=Sof(F21A)=1-FVAR(7)
 Sof(C77)=Sof(F19)=Sof(F20)=Sof(F21)=FVAR(7)
 Sof(O1T)=Sof(C1T)=Sof(H1TA)=Sof(H1TB)=Sof(C2T)=Sof(H2TA)=Sof(H2TB)=Sof(H2TC)=
 Sof(C3T)=Sof(H3TA)=Sof(H3TB)=Sof(C4T)=Sof(H4TA)=Sof(H4TB)=Sof(H4TC)=1-FVAR(8)
 Sof(O1S)=Sof(C1S)=Sof(H1SA)=Sof(H1SB)=Sof(C2S)=Sof(H2SA)=Sof(H2SB)=Sof(H2SC)=
 Sof(C3S)=Sof(H3SA)=Sof(H3SB)=Sof(C4S)=Sof(H4SA)=Sof(H4SB)=Sof(H4SC)=FVAR(8)
 Sof(C48A)=Sof(F4A)=Sof(F5A)=Sof(F6A)=1-FVAR(9)
 Sof(C48)=Sof(F4)=Sof(F5)=Sof(F6)=FVAR(9)
6.a Ternary CH refined with riding coordinates:
 C21(H21), C32(H32)
6.b Secondary CH2 refined with riding coordinates:
 C1S(H1SA,H1SB), C3S(H3SA,H3SB), C1T(H1TA,H1TB), C3T(H3TA,H3TB)
6.c Me refined with riding coordinates:
 C2S(H2SA,H2SB,H2SC), C4S(H4SA,H4SB,H4SC), C2T(H2TA,H2TB,H2TC), C4T(H4TA,H4TB,
 H4TC)
6.d Aromatic/amide H refined with riding coordinates:
 C2(H2), C4(H4), C5(H5), C7(H7), C8(H8), C9(H9), C10(H10), C16(H16), C17(H17),
 C18(H18), C19(H19), C27(H27), C28(H28), C29(H29), C30(H30), C42(H42), C44(H44),
  C46(H46), C52(H52), C54(H54), C56(H56), C62(H62), C64(H64), C66(H66),
 C72(H72), C74(H74), C76(H76)
6.e Idealised Me refined as rotating group:
 C22(H22A,H22B,H22C), C23(H23A,H23B,H23C), C33(H33A,H33B,H33C), C34(H34A,H34B,
 H34C)
;
_olex2_submission_special_instructions 'No special instructions were received'

loop_
_space_group_symop_operation_xyz
'x, y, z'
'-x, -y, -z'

loop_
_atom_site_label
_atom_site_type_symbol
_atom_site_fract_x
_atom_site_fract_y
_atom_site_fract_z
_atom_site_U_iso_or_equiv
_atom_site_adp_type
_atom_site_occupancy
_atom_site_site_symmetry_order
_atom_site_calc_flag
_atom_site_refinement_flags_posn
_atom_site_refinement_flags_adp
_atom_site_refinement_flags_occupancy
_atom_site_disorder_assembly
_atom_site_disorder_group
N1 N 1.36445(14) 0.36163(11) 0.04848(8) 0.0196(3) Uani 1 1 d . . . . .
N2 N 1.40954(14) 0.38273(11) 0.15029(9) 0.0196(3) Uani 1 1 d . . . . .
N3 N 1.20255(14) 0.28378(11) 0.28513(8) 0.0193(3) Uani 1 1 d . . . . .
N4 N 1.32328(15) 0.19261(11) 0.22291(8) 0.0188(3) Uani 1 1 d . . . . .
C1 C 1.04569(16) 0.42654(12) 0.05439(9) 0.0158(3) Uani 1 1 d . . . . .
C2 C 1.03586(16) 0.50985(12) 0.06294(9) 0.0168(4) Uani 1 1 d . . . . .
H2 H 1.059262 0.517339 0.106778 0.020 Uiso 1 1 calc R U . . .
C3 C 1.00628(16) 0.41728(12) -0.01093(10) 0.0168(4) Uani 1 1 d . . . . .
C4 C 1.01055(18) 0.33416(13) -0.02668(10) 0.0201(4) Uani 1 1 d . . . . .
H4 H 1.026804 0.329524 -0.075279 0.024 Uiso 1 1 calc R U . . .
C5 C 0.99471(19) 0.26304(13) 0.01791(11) 0.0225(4) Uani 1 1 d . . . . .
H5 H 1.005896 0.214666 -0.003629 0.027 Uiso 1 1 calc R U . . .
C6 C 0.96284(18) 0.24850(13) 0.09465(11) 0.0212(4) Uani 1 1 d . . . . .
C7 C 0.8899(2) 0.18998(14) 0.11892(12) 0.0282(4) Uani 1 1 d . . . . .
H7 H 0.870451 0.159948 0.086513 0.034 Uiso 1 1 calc R U . . .
C8 C 0.8461(2) 0.17527(16) 0.18904(13) 0.0323(5) Uani 1 1 d . . . . .
H8 H 0.795861 0.136130 0.204468 0.039 Uiso 1 1 calc R U . . .
C9 C 0.8759(2) 0.21798(15) 0.23651(12) 0.0290(5) Uani 1 1 d . . . . .
H9 H 0.843973 0.209563 0.284459 0.035 Uiso 1 1 calc R U . . .
C10 C 0.95193(17) 0.27289(13) 0.21426(10) 0.0216(4) Uani 1 1 d . . . . .
H10 H 0.973380 0.300362 0.247997 0.026 Uiso 1 1 calc R U . . .
C11 C 0.99889(16) 0.28966(12) 0.14346(10) 0.0185(4) Uani 1 1 d . . . . .
C12 C 1.21341(16) 0.33478(12) 0.15209(9) 0.0163(3) Uani 1 1 d . . . . .
C13 C 1.32129(16) 0.36195(12) 0.11758(10) 0.0172(4) Uani 1 1 d . . . . .
C14 C 1.3120(2) 0.33335(15) -0.00557(11) 0.0239(4) Uani 1 1 d . . . . .
C15 C 1.48026(17) 0.38078(13) 0.03802(11) 0.0220(4) Uani 1 1 d . . . . .
C16 C 1.56074(19) 0.38610(15) -0.02261(11) 0.0273(5) Uani 1 1 d . . . . .
H16 H 1.539205 0.378338 -0.066793 0.033 Uiso 1 1 calc R U . . .
C17 C 1.6735(2) 0.40327(16) -0.01480(13) 0.0322(5) Uani 1 1 d . . . . .
H17 H 1.731330 0.407011 -0.054652 0.039 Uiso 1 1 calc R U . . .
C18 C 1.70465(19) 0.41527(16) 0.04990(13) 0.0314(5) Uani 1 1 d . . . . .
H18 H 1.782589 0.427793 0.052840 0.038 Uiso 1 1 calc R U . . .
C19 C 1.62474(19) 0.40936(15) 0.11002(12) 0.0274(4) Uani 1 1 d . . . . .
H19 H 1.646708 0.416458 0.154340 0.033 Uiso 1 1 calc R U . . .
C20 C 1.51064(17) 0.39252(13) 0.10237(11) 0.0216(4) Uani 1 1 d . . . . .
C21 C 1.39101(18) 0.40689(13) 0.22088(10) 0.0212(4) Uani 1 1 d . . . . .
H21 H 1.303647 0.404742 0.239158 0.025 Uiso 1 1 calc R U . . .
C22 C 1.4817(2) 0.34188(15) 0.27276(12) 0.0287(5) Uani 1 1 d . . . . .
H22A H 1.568590 0.343591 0.257551 0.043 Uiso 1 1 calc R U . . .
H22B H 1.472970 0.284323 0.273866 0.043 Uiso 1 1 calc R U . . .
H22C H 1.462219 0.355759 0.320366 0.043 Uiso 1 1 calc R U . . .
C23 C 1.3969(2) 0.49909(15) 0.21466(11) 0.0275(4) Uani 1 1 d . . . . .
H23A H 1.370844 0.517084 0.260464 0.041 Uiso 1 1 calc R U . . .
H23B H 1.340171 0.536795 0.178214 0.041 Uiso 1 1 calc R U . . .
H23C H 1.483618 0.502649 0.201312 0.041 Uiso 1 1 calc R U . . .
C24 C 1.24417(16) 0.27273(12) 0.21841(10) 0.0172(4) Uani 1 1 d . . . . .
C25 C 1.1206(2) 0.36168(15) 0.30647(11) 0.0243(4) Uani 1 1 d . . . . .
C26 C 1.25680(18) 0.21052(13) 0.33357(10) 0.0208(4) Uani 1 1 d . . . . .
C27 C 1.2443(2) 0.19251(15) 0.40743(11) 0.0264(4) Uani 1 1 d . . . . .
H27 H 1.190724 0.232482 0.433668 0.032 Uiso 1 1 calc R U . . .
C28 C 1.3146(2) 0.11298(17) 0.44032(12) 0.0322(5) Uani 1 1 d . . . . .
H28 H 1.309166 0.097684 0.490713 0.039 Uiso 1 1 calc R U . . .
C29 C 1.3935(2) 0.05440(16) 0.40150(12) 0.0326(5) Uani 1 1 d . . . . .
H29 H 1.440329 0.000510 0.426320 0.039 Uiso 1 1 calc R U . . .
C30 C 1.4054(2) 0.07251(14) 0.32798(12) 0.0268(4) Uani 1 1 d . . . . .
H30 H 1.459334 0.032606 0.301798 0.032 Uiso 1 1 calc R U . . .
C31 C 1.33406(18) 0.15244(13) 0.29440(10) 0.0208(4) Uani 1 1 d . . . . .
C32 C 1.37757(19) 0.15321(13) 0.16039(11) 0.0225(4) Uani 1 1 d . . . . .
H32 H 1.341901 0.195346 0.117237 0.027 Uiso 1 1 calc R U . . .
C33 C 1.3353(2) 0.07293(15) 0.16264(13) 0.0322(5) Uani 1 1 d . . . . .
H33A H 1.372363 0.028810 0.202931 0.048 Uiso 1 1 calc R U . . .
H33B H 1.363404 0.051634 0.118313 0.048 Uiso 1 1 calc R U . . .
H33C H 1.242981 0.086538 0.168124 0.048 Uiso 1 1 calc R U . . .
C34 C 1.5200(2) 0.13947(15) 0.15374(13) 0.0321(5) Uani 1 1 d . . . . .
H34A H 1.539603 0.194360 0.150489 0.048 Uiso 1 1 calc R U . . .
H34B H 1.553741 0.116184 0.110843 0.048 Uiso 1 1 calc R U . . .
H34C H 1.558377 0.099018 0.195590 0.048 Uiso 1 1 calc R U . . .
B1 B 1.09022(19) 0.34907(14) 0.11755(11) 0.0165(4) Uani 1 1 d . . . . .
B2 B 0.40033(19) 0.77764(14) 0.29109(11) 0.0175(4) Uani 1 1 d . U . . .
C41 C 0.47388(17) 0.67648(12) 0.31749(10) 0.0185(4) Uani 1 1 d . U . . .
C42 C 0.42004(18) 0.62271(13) 0.36977(10) 0.0202(4) Uani 1 1 d . U . . .
H42 H 0.344263 0.647226 0.394640 0.024 Uiso 1 1 calc R U . . .
C43 C 0.47355(19) 0.53455(13) 0.38666(11) 0.0229(4) Uani 1 1 d D U . . .
C44 C 0.5871(2) 0.49697(14) 0.35398(12) 0.0267(4) Uani 1 1 d . U . . .
H44 H 0.624658 0.436957 0.365838 0.032 Uiso 1 1 calc R U . . .
C45 C 0.64405(18) 0.54904(14) 0.30376(12) 0.0252(4) Uani 1 1 d D U . . .
C46 C 0.58861(18) 0.63678(13) 0.28516(11) 0.0215(4) Uani 1 1 d . U . . .
H46 H 0.629525 0.670624 0.249662 0.026 Uiso 1 1 calc R U . . .
C47 C 0.4020(2) 0.48007(15) 0.43563(11) 0.0299(5) Uani 1 1 d D U . . .
F1 F 0.33534(15) 0.51759(9) 0.48752(7) 0.0377(3) Uani 1 1 d D U . . .
F2 F 0.31769(15) 0.46021(10) 0.40053(7) 0.0407(4) Uani 1 1 d D U . . .
F3 F 0.47674(16) 0.40496(9) 0.46711(8) 0.0457(4) Uani 1 1 d D U . . .
C48 C 0.7681(3) 0.5124(3) 0.2669(2) 0.0348(6) Uani 0.837(12) 1 d D U P A 1
F4 F 0.7860(3) 0.4295(2) 0.2654(4) 0.0635(13) Uani 0.837(12) 1 d D U P A 1
F5 F 0.7813(3) 0.5514(3) 0.19990(15) 0.0613(11) Uani 0.837(12) 1 d D U P A 1
F6 F 0.8660(4) 0.5166(3) 0.3005(3) 0.0499(10) Uani 0.837(12) 1 d D U P A 1
C48A C 0.7695(14) 0.5029(11) 0.2770(9) 0.0348(6) Uani 0.163(12) 1 d D U P A 2
F4A F 0.862(2) 0.5345(17) 0.2867(16) 0.051(4) Uani 0.163(12) 1 d D U P A 2
F5A F 0.8028(15) 0.4199(8) 0.3054(13) 0.055(4) Uani 0.163(12) 1 d D U P A 2
F6A F 0.7637(14) 0.5107(17) 0.2079(8) 0.058(4) Uani 0.163(12) 1 d D U P A 2
C51 C 0.50456(17) 0.82724(13) 0.25030(10) 0.0196(4) Uani 1 1 d . U . . .
C52 C 0.53190(18) 0.83953(13) 0.17664(11) 0.0221(4) Uani 1 1 d . U . . .
H52 H 0.484994 0.820549 0.147724 0.026 Uiso 1 1 calc R U . . .
C53 C 0.62512(19) 0.87847(13) 0.14444(11) 0.0245(4) Uani 1 1 d D U . . .
C54 C 0.69894(18) 0.90448(13) 0.18465(12) 0.0254(4) Uani 1 1 d . U . . .
H54 H 0.763108 0.930630 0.162659 0.030 Uiso 1 1 calc R U . . .
C55 C 0.67676(18) 0.89133(13) 0.25801(11) 0.0242(4) Uani 1 1 d D U . . .
C56 C 0.58076(18) 0.85456(13) 0.28955(11) 0.0212(4) Uani 1 1 d . U . . .
H56 H 0.566170 0.847658 0.339665 0.025 Uiso 1 1 calc R U . . .
C57 C 0.6488(2) 0.89286(15) 0.06556(12) 0.0318(5) Uani 1 1 d D U . . .
F7 F 0.5595(11) 0.8807(12) 0.0302(7) 0.058(2) Uani 0.44(4) 1 d D U P B 1
F8 F 0.660(2) 0.9707(7) 0.0392(8) 0.057(3) Uani 0.44(4) 1 d D U P B 1
F9 F 0.7568(9) 0.8388(8) 0.0480(7) 0.048(2) Uani 0.44(4) 1 d D U P B 1
F7A F 0.7660(8) 0.8568(11) 0.0450(6) 0.073(3) Uani 0.56(4) 1 d D U P B 2
F8A F 0.5729(9) 0.8651(6) 0.0318(5) 0.0419(15) Uani 0.56(4) 1 d D U P B 2
F9A F 0.6283(13) 0.9762(4) 0.0363(6) 0.0446(18) Uani 0.56(4) 1 d D U P B 2
C58 C 0.7552(9) 0.9188(6) 0.3034(5) 0.0313(5) Uani 0.491(3) 1 d D U P C 1
F10 F 0.8773(5) 0.8798(5) 0.2964(4) 0.0528(16) Uani 0.491(3) 1 d D U P C 1
F11 F 0.7261(7) 0.9017(4) 0.3733(3) 0.0417(13) Uani 0.491(3) 1 d D U P C 1
F12 F 0.7439(6) 1.0030(3) 0.2867(3) 0.0464(12) Uani 0.491(3) 1 d D U P C 1
C58A C 0.7608(10) 0.9154(7) 0.3019(6) 0.0313(5) Uani 0.405(3) 1 d D U P C 2
F10A F 0.7017(8) 0.9347(5) 0.3623(4) 0.0427(16) Uani 0.405(3) 1 d D U P C 2
F11A F 0.8648(7) 0.8515(4) 0.3179(4) 0.0403(15) Uani 0.405(3) 1 d D U P C 2
F12A F 0.7987(7) 0.9829(4) 0.2668(4) 0.0552(16) Uani 0.405(3) 1 d D U P C 2
C58B C 0.7620(16) 0.9168(12) 0.2998(9) 0.0313(5) Uani 0.103(2) 1 d D U P C 3
F10B F 0.7080(17) 0.9897(13) 0.3222(12) 0.042(3) Uani 0.103(2) 1 d D U P C 3
F11B F 0.8645(15) 0.9324(15) 0.2633(9) 0.038(3) Uani 0.103(2) 1 d D U P C 3
F12B F 0.799(2) 0.8597(13) 0.3585(10) 0.049(3) Uani 0.103(2) 1 d D U P C 3
C61 C 0.28518(17) 0.78295(13) 0.24063(10) 0.0188(4) Uani 1 1 d . U . . .
C62 C 0.21685(18) 0.72163(13) 0.25491(10) 0.0213(4) Uani 1 1 d . U . . .
H62 H 0.244324 0.672553 0.291066 0.026 Uiso 1 1 calc R U . . .
C63 C 0.11035(19) 0.72892(14) 0.21872(10) 0.0235(4) Uani 1 1 d D U . . .
C64 C 0.06850(19) 0.79740(15) 0.16472(11) 0.0256(4) Uani 1 1 d . U . . .
H64 H -0.003433 0.802150 0.139452 0.031 Uiso 1 1 calc R U . . .
C65 C 0.1346(2) 0.85937(14) 0.14825(11) 0.0261(4) Uani 1 1 d D U . . .
C66 C 0.23911(18) 0.85286(14) 0.18600(11) 0.0226(4) Uani 1 1 d . U . . .
H66 H 0.280669 0.897353 0.174312 0.027 Uiso 1 1 calc R U . . .
C67 C 0.0407(2) 0.66122(16) 0.23889(11) 0.0291(5) Uani 1 1 d D U . . .
F13 F -0.0784(5) 0.6899(4) 0.2173(5) 0.0411(11) Uani 0.74(3) 1 d D U P D 1
F14 F 0.0951(9) 0.5949(5) 0.2063(5) 0.0440(15) Uani 0.74(3) 1 d D U P D 1
F15 F 0.0360(11) 0.6314(7) 0.3083(3) 0.0509(17) Uani 0.74(3) 1 d D U P D 1
F13A F 0.077(2) 0.6084(12) 0.3019(10) 0.042(3) Uani 0.26(3) 1 d . U P D 2
F14A F -0.0831(15) 0.6886(13) 0.2425(16) 0.048(3) Uani 0.26(3) 1 d . U P D 2
F15A F 0.070(2) 0.5986(16) 0.2001(10) 0.031(3) Uani 0.26(3) 1 d . U P D 2
C68 C 0.0984(6) 0.9315(4) 0.0857(3) 0.0354(8) Uani 0.661(9) 1 d D U P E 1
F16 F -0.0183(4) 0.9427(4) 0.0685(3) 0.0723(17) Uani 0.661(9) 1 d D U P E 1
F17 F 0.1686(5) 0.9151(3) 0.02675(17) 0.0633(12) Uani 0.661(9) 1 d D U P E 1
F18 F 0.1140(8) 1.0034(4) 0.0955(4) 0.0664(19) Uani 0.661(9) 1 d D U P E 1
C68A C 0.0827(11) 0.9368(8) 0.0939(6) 0.0354(8) Uani 0.339(9) 1 d D U P E 2
F16A F 0.1433(11) 0.9961(8) 0.0850(8) 0.046(2) Uani 0.339(9) 1 d D U P E 2
F17A F -0.0371(5) 0.9790(5) 0.1061(6) 0.066(3) Uani 0.339(9) 1 d D U P E 2
F18A F 0.0888(14) 0.9166(4) 0.0307(4) 0.070(3) Uani 0.339(9) 1 d D U P E 2
C71 C 0.33507(16) 0.82320(12) 0.35895(10) 0.0179(4) Uani 1 1 d . U . . .
C72 C 0.22990(17) 0.89510(13) 0.35003(11) 0.0220(4) Uani 1 1 d . U . . .
H72 H 0.193461 0.914726 0.304894 0.026 Uiso 1 1 calc R U . . .
C73 C 0.17714(18) 0.93863(14) 0.40490(11) 0.0248(4) Uani 1 1 d D U . . .
C74 C 0.22501(18) 0.91178(14) 0.47212(11) 0.0242(4) Uani 1 1 d . U . . .
H74 H 0.188380 0.941142 0.509740 0.029 Uiso 1 1 calc R U . . .
C75 C 0.32853(18) 0.84037(13) 0.48253(10) 0.0204(4) Uani 1 1 d D U . . .
C76 C 0.38249(17) 0.79762(12) 0.42724(10) 0.0182(4) Uani 1 1 d . U . . .
H76 H 0.453912 0.749457 0.436115 0.022 Uiso 1 1 calc R U . . .
C77 C 0.0686(3) 1.0181(2) 0.3899(2) 0.0278(7) Uani 0.828(10) 1 d D U P F 1
F19 F 0.0874(3) 1.06910(18) 0.32898(13) 0.0447(9) Uani 0.828(10) 1 d D U P F 1
F20 F -0.0392(3) 0.9973(2) 0.3847(2) 0.0382(7) Uani 0.828(10) 1 d D U P F 1
F21 F 0.0448(4) 1.0641(2) 0.44134(19) 0.0307(7) Uani 0.828(10) 1 d D U P F 1
C77A C 0.0480(14) 1.0013(11) 0.3888(8) 0.036(3) Uani 0.172(10) 1 d D U P F 2
F19A F -0.0524(12) 0.9698(11) 0.4073(10) 0.038(3) Uani 0.172(10) 1 d D U P F 2
F20A F 0.039(2) 1.0680(12) 0.4206(11) 0.042(3) Uani 0.172(10) 1 d D U P F 2
F21A F 0.0369(18) 1.0391(12) 0.3203(6) 0.059(4) Uani 0.172(10) 1 d D U P F 2
C78 C 0.37872(19) 0.80786(15) 0.55545(11) 0.0255(4) Uani 1 1 d D U . . .
F22 F 0.32422(14) 0.74827(11) 0.59397(7) 0.0406(4) Uani 1 1 d D U . . .
F23 F 0.35830(15) 0.86912(10) 0.59384(8) 0.0480(4) Uani 1 1 d D U . . .
F24 F 0.50256(12) 0.77037(9) 0.55455(7) 0.0333(3) Uani 1 1 d D U . . .
O1S O -0.0519(3) 0.6430(3) 0.51058(18) 0.0368(9) Uani 0.723(8) 1 d D U P G 1
C1S C -0.1143(6) 0.6030(4) 0.4713(4) 0.0358(12) Uani 0.723(8) 1 d D U P G 1
H1SA H -0.142172 0.556395 0.504270 0.043 Uiso 0.723(8) 1 calc R U P G 1
H1SB H -0.053439 0.577008 0.435515 0.043 Uiso 0.723(8) 1 calc R U P G 1
C2S C -0.2270(7) 0.6653(5) 0.4343(4) 0.0443(14) Uani 0.723(8) 1 d D U P G 1
H2SA H -0.266190 0.635024 0.408319 0.066 Uiso 0.723(8) 1 calc R U P G 1
H2SB H -0.288459 0.690354 0.469568 0.066 Uiso 0.723(8) 1 calc R U P G 1
H2SC H -0.199714 0.710969 0.400804 0.066 Uiso 0.723(8) 1 calc R U P G 1
C3S C 0.0328(4) 0.6851(3) 0.4668(2) 0.0427(11) Uani 0.723(8) 1 d D U P G 1
H3SA H -0.014977 0.737122 0.435067 0.051 Uiso 0.723(8) 1 calc R U P G 1
H3SB H 0.088780 0.646413 0.437033 0.051 Uiso 0.723(8) 1 calc R U P G 1
C4S C 0.1092(9) 0.7090(9) 0.5154(7) 0.065(3) Uani 0.723(8) 1 d D U P G 1
H4SA H 0.168837 0.738235 0.486997 0.097 Uiso 0.723(8) 1 calc R U P G 1
H4SB H 0.052694 0.747304 0.544443 0.097 Uiso 0.723(8) 1 calc R U P G 1
H4SC H 0.155994 0.656994 0.546400 0.097 Uiso 0.723(8) 1 calc R U P G 1
O1T O -0.0664(7) 0.6814(7) 0.4806(6) 0.041(2) Uani 0.277(8) 1 d D U P G 2
C1T C -0.1325(18) 0.6253(12) 0.4626(14) 0.053(4) Uani 0.277(8) 1 d D U P G 2
H1TA H -0.149574 0.584076 0.505319 0.064 Uiso 0.277(8) 1 calc R U P G 2
H1TB H -0.082828 0.592931 0.426678 0.064 Uiso 0.277(8) 1 calc R U P G 2
C2T C -0.253(2) 0.684(2) 0.4334(18) 0.082(7) Uani 0.277(8) 1 d D U P G 2
H2TA H -0.303706 0.650943 0.419788 0.124 Uiso 0.277(8) 1 calc R U P G 2
H2TB H -0.299714 0.716055 0.469696 0.124 Uiso 0.277(8) 1 calc R U P G 2
H2TC H -0.233422 0.724850 0.391589 0.124 Uiso 0.277(8) 1 calc R U P G 2
C3T C 0.0615(9) 0.6388(9) 0.4981(8) 0.052(3) Uani 0.277(8) 1 d D U P G 2
H3TA H 0.109411 0.613635 0.457909 0.063 Uiso 0.277(8) 1 calc R U P G 2
H3TB H 0.064895 0.592507 0.540432 0.063 Uiso 0.277(8) 1 calc R U P G 2
C4T C 0.115(3) 0.707(2) 0.513(2) 0.075(7) Uani 0.277(8) 1 d D U P G 2
H4TA H 0.203501 0.682051 0.525631 0.113 Uiso 0.277(8) 1 calc R U P G 2
H4TB H 0.110534 0.752637 0.470778 0.113 Uiso 0.277(8) 1 calc R U P G 2
H4TC H 0.066280 0.731633 0.552815 0.113 Uiso 0.277(8) 1 calc R U P G 2
H25A H 1.049(2) 0.3486(17) 0.3347(13) 0.030(6) Uiso 1 1 d . . . . .
H14A H 1.254(2) 0.2995(17) 0.0164(13) 0.028(6) Uiso 1 1 d . . . . .
H25B H 1.093(2) 0.4033(16) 0.2636(13) 0.022(6) Uiso 1 1 d . . . . .
H25C H 1.168(2) 0.3836(16) 0.3357(13) 0.024(6) Uiso 1 1 d . . . . .
H14B H 1.274(2) 0.3901(17) -0.0462(13) 0.029(6) Uiso 1 1 d . . . . .
H14C H 1.386(2) 0.2952(17) -0.0300(13) 0.034(7) Uiso 1 1 d . . . . .

loop_
_atom_site_aniso_label
_atom_site_aniso_U_11
_atom_site_aniso_U_22
_atom_site_aniso_U_33
_atom_site_aniso_U_23
_atom_site_aniso_U_13
_atom_site_aniso_U_12
N1 0.0150(7) 0.0217(8) 0.0196(7) -0.0023(6) 0.0010(6) -0.0030(6)
N2 0.0143(7) 0.0210(8) 0.0230(8) -0.0025(7) -0.0027(6) -0.0046(6)
N3 0.0165(7) 0.0216(8) 0.0182(7) -0.0029(6) -0.0002(6) -0.0036(6)
N4 0.0175(7) 0.0162(8) 0.0207(7) -0.0016(6) -0.0019(6) -0.0025(6)
C1 0.0102(7) 0.0184(9) 0.0188(8) -0.0048(7) 0.0008(6) -0.0035(6)
C2 0.0126(7) 0.0218(9) 0.0168(8) -0.0070(7) -0.0011(6) -0.0032(7)
C3 0.0120(7) 0.0197(9) 0.0197(8) -0.0057(7) -0.0004(6) -0.0044(7)
C4 0.0219(9) 0.0199(10) 0.0194(8) -0.0058(8) -0.0029(7) -0.0049(7)
C5 0.0249(9) 0.0171(9) 0.0265(10) -0.0068(8) -0.0029(8) -0.0047(7)
C6 0.0183(9) 0.0168(9) 0.0275(10) -0.0028(8) -0.0032(7) -0.0032(7)
C7 0.0310(11) 0.0214(11) 0.0354(11) -0.0022(9) -0.0057(9) -0.0132(9)
C8 0.0310(11) 0.0282(12) 0.0380(12) 0.0040(10) -0.0036(9) -0.0155(9)
C9 0.0231(10) 0.0330(12) 0.0278(10) 0.0044(9) 0.0009(8) -0.0106(9)
C10 0.0164(8) 0.0232(10) 0.0234(9) -0.0014(8) -0.0015(7) -0.0047(7)
C11 0.0128(8) 0.0168(9) 0.0231(9) -0.0010(7) -0.0014(6) -0.0013(7)
C12 0.0139(8) 0.0169(9) 0.0167(8) -0.0031(7) -0.0004(6) -0.0022(6)
C13 0.0135(8) 0.0163(9) 0.0192(8) -0.0027(7) -0.0023(6) 0.0002(6)
C14 0.0224(9) 0.0303(11) 0.0205(9) -0.0103(9) 0.0042(7) -0.0071(8)
C15 0.0133(8) 0.0193(10) 0.0287(10) 0.0005(8) -0.0003(7) -0.0007(7)
C16 0.0200(9) 0.0309(12) 0.0252(10) 0.0003(9) 0.0019(8) -0.0025(8)
C17 0.0183(9) 0.0356(13) 0.0347(12) 0.0024(10) 0.0054(8) -0.0036(9)
C18 0.0145(9) 0.0325(12) 0.0433(13) 0.0009(10) -0.0012(8) -0.0062(8)
C19 0.0186(9) 0.0275(11) 0.0337(11) -0.0002(9) -0.0058(8) -0.0049(8)
C20 0.0146(8) 0.0199(10) 0.0271(10) 0.0005(8) -0.0008(7) -0.0031(7)
C21 0.0193(9) 0.0248(10) 0.0215(9) -0.0049(8) -0.0036(7) -0.0078(7)
C22 0.0304(11) 0.0276(11) 0.0282(10) -0.0002(9) -0.0089(8) -0.0091(9)
C23 0.0304(11) 0.0268(11) 0.0261(10) -0.0035(9) -0.0076(8) -0.0077(9)
C24 0.0121(7) 0.0196(9) 0.0200(8) -0.0046(7) -0.0015(6) -0.0039(7)
C25 0.0210(9) 0.0265(11) 0.0238(10) -0.0092(9) 0.0025(8) -0.0019(8)
C26 0.0178(8) 0.0223(10) 0.0219(9) 0.0005(8) -0.0034(7) -0.0074(7)
C27 0.0253(10) 0.0330(12) 0.0217(9) -0.0017(9) -0.0013(8) -0.0119(9)
C28 0.0357(12) 0.0388(14) 0.0224(10) 0.0062(9) -0.0088(9) -0.0166(10)
C29 0.0335(12) 0.0271(12) 0.0339(12) 0.0086(9) -0.0120(9) -0.0098(9)
C30 0.0269(10) 0.0196(10) 0.0306(11) 0.0025(9) -0.0061(8) -0.0048(8)
C31 0.0198(9) 0.0214(10) 0.0213(9) 0.0003(8) -0.0028(7) -0.0085(7)
C32 0.0245(9) 0.0191(10) 0.0227(9) -0.0070(8) 0.0023(7) -0.0029(8)
C33 0.0396(12) 0.0255(12) 0.0340(11) -0.0108(10) 0.0003(9) -0.0094(9)
C34 0.0253(10) 0.0272(12) 0.0393(12) -0.0081(10) 0.0048(9) -0.0010(9)
B1 0.0148(9) 0.0177(10) 0.0172(9) -0.0056(8) 0.0013(7) -0.0037(7)
B2 0.0157(9) 0.0168(10) 0.0194(9) -0.0019(8) -0.0019(7) -0.0039(7)
C41 0.0184(8) 0.0175(9) 0.0199(8) -0.0049(7) -0.0044(7) -0.0032(7)
C42 0.0223(9) 0.0192(9) 0.0191(8) -0.0019(7) -0.0055(7) -0.0053(7)
C43 0.0279(10) 0.0192(9) 0.0241(9) -0.0031(8) -0.0106(7) -0.0074(8)
C44 0.0279(10) 0.0168(10) 0.0363(11) -0.0063(8) -0.0142(8) -0.0022(8)
C45 0.0192(9) 0.0213(10) 0.0367(11) -0.0111(9) -0.0078(8) -0.0015(7)
C46 0.0173(8) 0.0207(10) 0.0279(10) -0.0070(8) -0.0026(7) -0.0048(7)
C47 0.0427(12) 0.0226(11) 0.0263(10) -0.0012(9) -0.0114(9) -0.0107(9)
F1 0.0604(9) 0.0316(8) 0.0250(6) -0.0023(6) 0.0015(6) -0.0222(7)
F2 0.0541(9) 0.0507(10) 0.0302(7) -0.0040(7) -0.0063(6) -0.0358(8)
F3 0.0612(10) 0.0208(7) 0.0491(9) 0.0118(6) -0.0141(7) -0.0110(7)
C48 0.0236(10) 0.0218(13) 0.0595(17) -0.0167(12) -0.0030(11) 0.0001(9)
F4 0.0396(12) 0.0316(13) 0.126(4) -0.0449(19) 0.0186(17) -0.0071(10)
F5 0.0511(14) 0.061(2) 0.0549(13) -0.0178(13) 0.0187(10) 0.0089(15)
F6 0.0198(10) 0.048(2) 0.083(2) -0.0172(17) -0.0081(12) -0.0054(11)
C48A 0.0236(10) 0.0218(13) 0.0595(17) -0.0167(12) -0.0030(11) 0.0001(9)
F4A 0.028(5) 0.044(7) 0.085(8) -0.018(7) 0.008(5) -0.019(5)
F5A 0.041(5) 0.027(4) 0.080(7) -0.015(5) 0.015(6) 0.012(4)
F6A 0.037(5) 0.069(8) 0.057(5) -0.031(5) 0.006(4) 0.013(6)
C51 0.0163(8) 0.0163(9) 0.0240(9) -0.0025(7) -0.0008(7) -0.0017(7)
C52 0.0194(9) 0.0192(9) 0.0255(9) -0.0040(8) 0.0006(7) -0.0025(7)
C53 0.0224(9) 0.0194(10) 0.0258(9) -0.0019(8) 0.0042(7) 0.0001(7)
C54 0.0173(9) 0.0182(10) 0.0366(11) -0.0014(8) 0.0048(8) -0.0031(7)
C55 0.0194(9) 0.0188(10) 0.0329(10) -0.0025(8) -0.0010(7) -0.0047(7)
C56 0.0197(9) 0.0178(9) 0.0234(9) -0.0006(8) -0.0008(7) -0.0033(7)
C57 0.0327(11) 0.0285(11) 0.0288(10) -0.0039(9) 0.0098(9) -0.0048(9)
F7 0.039(3) 0.090(6) 0.032(3) 0.007(4) -0.002(2) -0.012(3)
F8 0.087(7) 0.048(3) 0.032(4) 0.004(3) 0.026(4) -0.029(4)
F9 0.042(3) 0.055(4) 0.045(4) -0.033(4) 0.013(3) 0.000(2)
F7A 0.043(3) 0.096(6) 0.042(3) 0.003(3) 0.023(2) 0.019(3)
F8A 0.078(4) 0.036(3) 0.021(2) -0.0095(18) 0.006(2) -0.032(2)
F9A 0.072(4) 0.027(2) 0.032(2) -0.0015(16) 0.003(3) -0.0142(19)
C58 0.0253(11) 0.0297(12) 0.0401(12) -0.0009(10) -0.0040(9) -0.0124(9)
F10 0.0220(17) 0.067(4) 0.069(4) -0.023(3) -0.011(2) -0.001(3)
F11 0.049(4) 0.056(4) 0.0312(18) -0.005(2) -0.0048(19) -0.033(3)
F12 0.061(3) 0.031(2) 0.054(3) 0.0041(18) -0.020(2) -0.027(2)
C58A 0.0253(11) 0.0297(12) 0.0401(12) -0.0009(10) -0.0040(9) -0.0124(9)
F10A 0.034(3) 0.053(4) 0.051(3) -0.025(3) -0.007(2) -0.016(3)
F11A 0.027(2) 0.037(3) 0.053(4) -0.001(2) -0.022(2) -0.002(2)
F12A 0.064(4) 0.046(3) 0.065(4) 0.015(3) -0.026(3) -0.043(3)
C58B 0.0253(11) 0.0297(12) 0.0401(12) -0.0009(10) -0.0040(9) -0.0124(9)
F10B 0.044(6) 0.040(5) 0.049(6) -0.016(5) -0.008(5) -0.016(5)
F11B 0.025(5) 0.046(6) 0.050(6) -0.004(5) -0.008(4) -0.023(4)
F12B 0.045(6) 0.048(6) 0.056(5) 0.006(5) -0.021(5) -0.021(5)
C61 0.0177(8) 0.0183(9) 0.0196(8) -0.0028(7) -0.0015(6) -0.0040(7)
C62 0.0232(9) 0.0200(10) 0.0197(9) -0.0012(8) -0.0034(7) -0.0051(7)
C63 0.0257(9) 0.0258(10) 0.0212(9) -0.0062(8) -0.0015(7) -0.0092(8)
C64 0.0234(9) 0.0325(11) 0.0230(9) -0.0061(8) -0.0065(7) -0.0084(8)
C65 0.0269(10) 0.0271(11) 0.0238(9) -0.0016(8) -0.0071(8) -0.0071(8)
C66 0.0223(9) 0.0212(10) 0.0245(9) -0.0024(8) -0.0035(7) -0.0067(7)
C67 0.0304(10) 0.0361(12) 0.0264(10) -0.0058(9) -0.0049(8) -0.0166(9)
F13 0.0260(13) 0.0445(16) 0.057(3) -0.001(2) -0.0067(17) -0.0204(11)
F14 0.038(3) 0.0343(16) 0.068(3) -0.0142(16) -0.0102(18) -0.0178(18)
F15 0.074(4) 0.076(4) 0.0215(12) 0.0012(17) -0.0019(17) -0.058(3)
F13A 0.058(7) 0.047(6) 0.034(4) 0.000(4) -0.007(4) -0.038(5)
F14A 0.028(3) 0.044(4) 0.069(8) -0.002(6) 0.004(5) -0.012(3)
F15A 0.032(6) 0.041(5) 0.032(4) -0.015(3) 0.000(4) -0.024(4)
C68 0.0375(17) 0.0331(14) 0.0364(16) 0.0040(12) -0.0185(13) -0.0127(12)
F16 0.0429(19) 0.085(3) 0.077(3) 0.049(2) -0.0416(19) -0.032(2)
F17 0.080(3) 0.062(2) 0.0327(14) 0.0149(13) -0.0056(16) -0.011(2)
F18 0.106(5) 0.0213(16) 0.071(4) 0.0032(18) -0.053(3) -0.006(2)
C68A 0.0375(17) 0.0331(14) 0.0364(16) 0.0040(12) -0.0185(13) -0.0127(12)
F16A 0.042(3) 0.049(5) 0.042(4) 0.031(3) -0.020(3) -0.028(3)
F17A 0.035(2) 0.042(4) 0.091(5) 0.035(3) -0.006(3) 0.003(2)
F18A 0.140(7) 0.034(3) 0.032(3) 0.002(2) -0.050(4) -0.009(4)
C71 0.0140(8) 0.0176(9) 0.0217(8) -0.0022(7) -0.0004(6) -0.0050(7)
C72 0.0160(8) 0.0222(10) 0.0242(9) -0.0017(8) 0.0000(7) -0.0019(7)
C73 0.0174(8) 0.0238(10) 0.0283(10) -0.0028(8) 0.0024(7) -0.0004(7)
C74 0.0206(9) 0.0245(10) 0.0260(9) -0.0074(8) 0.0041(7) -0.0035(8)
C75 0.0185(8) 0.0214(10) 0.0216(9) -0.0022(8) -0.0006(7) -0.0072(7)
C76 0.0169(8) 0.0155(9) 0.0214(8) -0.0019(7) -0.0021(7) -0.0035(7)
C77 0.0188(12) 0.0266(16) 0.0351(14) -0.0084(12) 0.0010(10) -0.0002(11)
F19 0.0395(14) 0.0320(12) 0.0417(11) 0.0058(9) 0.0046(9) 0.0121(10)
F20 0.0205(10) 0.0349(17) 0.0591(18) -0.0185(13) -0.0107(10) 0.0028(9)
F21 0.0230(11) 0.0269(11) 0.0399(15) -0.0146(11) 0.0012(12) 0.0021(8)
C77A 0.028(4) 0.032(5) 0.040(4) -0.009(4) 0.000(4) 0.007(4)
F19A 0.025(4) 0.032(6) 0.055(7) -0.021(5) -0.014(4) 0.008(4)
F20A 0.032(5) 0.034(5) 0.054(7) -0.012(5) -0.010(6) 0.007(4)
F21A 0.051(7) 0.050(7) 0.047(4) 0.000(4) -0.001(4) 0.028(5)
C78 0.0246(9) 0.0301(11) 0.0231(9) -0.0080(8) -0.0014(7) -0.0069(8)
F22 0.0402(8) 0.0579(10) 0.0237(6) 0.0076(6) -0.0053(6) -0.0231(7)
F23 0.0562(9) 0.0476(9) 0.0414(8) -0.0265(7) -0.0162(7) 0.0023(7)
F24 0.0240(6) 0.0435(8) 0.0311(7) -0.0063(6) -0.0068(5) -0.0055(6)
O1S 0.0302(14) 0.054(2) 0.0358(16) -0.0155(15) 0.0032(12) -0.0228(14)
C1S 0.033(2) 0.039(3) 0.040(2) -0.005(2) 0.0006(18) -0.018(2)
C2S 0.043(3) 0.050(3) 0.043(3) -0.009(2) -0.014(2) -0.012(2)
C3S 0.042(2) 0.057(3) 0.036(2) -0.0052(19) 0.0025(16) -0.029(2)
C4S 0.042(4) 0.109(6) 0.074(5) -0.050(5) 0.024(3) -0.052(4)
O1T 0.032(3) 0.046(5) 0.048(5) -0.012(4) 0.001(3) -0.012(3)
C1T 0.052(6) 0.063(8) 0.056(8) -0.037(7) -0.007(5) -0.012(6)
C2T 0.045(9) 0.094(16) 0.100(13) 0.009(11) -0.027(8) -0.018(9)
C3T 0.036(4) 0.068(7) 0.056(6) -0.020(5) 0.001(4) -0.014(4)
C4T 0.067(12) 0.088(13) 0.087(15) -0.017(13) -0.027(11) -0.038(11)

loop_
_atom_type_symbol
_atom_type_description
_atom_type_scat_dispersion_real
_atom_type_scat_dispersion_imag
_atom_type_scat_source
C C 0.0033 0.0016 'International Tables Vol C Tables 4.2.6.8 and 6.1.1.4'
H H 0.0000 0.0000 'International Tables Vol C Tables 4.2.6.8 and 6.1.1.4'
B B 0.0013 0.0007 'International Tables Vol C Tables 4.2.6.8 and 6.1.1.4'
F F 0.0171 0.0103 'International Tables Vol C Tables 4.2.6.8 and 6.1.1.4'
N N 0.0061 0.0033 'International Tables Vol C Tables 4.2.6.8 and 6.1.1.4'
O O 0.0106 0.0060 'International Tables Vol C Tables 4.2.6.8 and 6.1.1.4'

loop_
_exptl_crystal_face_index_h
_exptl_crystal_face_index_k
_exptl_crystal_face_index_l
_exptl_crystal_face_perp_dist
-1.00 -1.00 0.00 0.0840
-1.00 -1.00 -1.00 0.0880
-1.00 -1.00 1.00 0.0770
-1.00 0.00 1.00 0.0700
-1.00 0.00 0.00 0.0690
-1.00 1.00 1.00 0.0640
0.00 1.00 -1.00 0.0230
0.00 -1.00 1.00 0.0430
0.00 1.00 0.00 0.0290
0.00 -1.00 0.00 0.0470
0.00 -1.00 -1.00 0.0450
0.00 1.00 1.00 0.0330
0.00 0.00 -1.00 0.0210
0.00 0.00 1.00 0.0310
1.00 -1.00 1.00 0.0990
1.00 1.00 0.00 0.1520
1.00 1.00 1.00 0.1400
1.00 1.00 -1.00 0.1320
1.00 0.00 0.00 0.1500
1.00 0.00 1.00 0.1280

loop_
_geom_angle_atom_site_label_1
_geom_angle_atom_site_label_2
_geom_angle_atom_site_label_3
_geom_angle
_geom_angle_site_symmetry_1
_geom_angle_site_symmetry_3
_geom_angle_publ_flag
C13 N1 C14 127.46(17) . . ?
C13 N1 C15 109.79(16) . . ?
C15 N1 C14 122.13(16) . . ?
C13 N2 C20 109.86(16) . . ?
C13 N2 C21 125.08(15) . . ?
C20 N2 C21 124.18(16) . . ?
C24 N3 C25 127.12(17) . . ?
C24 N3 C26 109.67(16) . . ?
C26 N3 C25 123.07(16) . . ?
C24 N4 C31 109.19(15) . . ?
C24 N4 C32 123.88(16) . . ?
C31 N4 C32 126.67(16) . . ?
C2 C1 C3 116.95(17) . . ?
C2 C1 B1 119.64(16) . . ?
C3 C1 B1 123.28(17) . . ?
C1 C2 H2 118.1 . . ?
C1 C2 C3 123.86(16) . 2_765 ?
C3 C2 H2 118.1 2_765 . ?
C1 C3 C4 122.72(17) . . ?
C2 C3 C1 119.16(17) 2_765 . ?
C2 C3 C4 118.10(16) 2_765 . ?
C3 C4 H4 115.4 . . ?
C5 C4 C3 129.14(17) . . ?
C5 C4 H4 115.4 . . ?
C4 C5 H5 114.9 . . ?
C4 C5 C6 130.11(18) . . ?
C6 C5 H5 114.9 . . ?
C7 C6 C5 115.61(18) . . ?
C7 C6 C11 119.74(19) . . ?
C11 C6 C5 124.64(19) . . ?
C6 C7 H7 119.4 . . ?
C8 C7 C6 121.3(2) . . ?
C8 C7 H7 119.4 . . ?
C7 C8 H8 120.3 . . ?
C7 C8 C9 119.4(2) . . ?
C9 C8 H8 120.3 . . ?
C8 C9 H9 120.0 . . ?
C10 C9 C8 120.0(2) . . ?
C10 C9 H9 120.0 . . ?
C9 C10 H10 118.8 . . ?
C9 C10 C11 122.4(2) . . ?
C11 C10 H10 118.8 . . ?
C6 C11 B1 119.74(17) . . ?
C10 C11 C6 116.92(18) . . ?
C10 C11 B1 123.32(17) . . ?
C13 C12 C24 112.56(15) . . ?
C13 C12 B1 125.00(16) . . ?
C24 C12 B1 120.79(17) . . ?
N1 C13 C12 127.05(17) . . ?
N2 C13 N1 106.50(16) . . ?
N2 C13 C12 125.98(16) . . ?
N1 C14 H14A 110.3(14) . . ?
N1 C14 H14B 107.7(13) . . ?
N1 C14 H14C 107.0(15) . . ?
H14A C14 H14B 116.6(19) . . ?
H14A C14 H14C 108(2) . . ?
H14B C14 H14C 106.2(19) . . ?
N1 C15 C16 130.5(2) . . ?
C20 C15 N1 107.35(17) . . ?
C20 C15 C16 122.17(19) . . ?
C15 C16 H16 121.9 . . ?
C17 C16 C15 116.3(2) . . ?
C17 C16 H16 121.9 . . ?
C16 C17 H17 119.1 . . ?
C16 C17 C18 121.9(2) . . ?
C18 C17 H17 119.1 . . ?
C17 C18 H18 119.2 . . ?
C19 C18 C17 121.6(2) . . ?
C19 C18 H18 119.2 . . ?
C18 C19 H19 121.6 . . ?
C18 C19 C20 116.8(2) . . ?
C20 C19 H19 121.6 . . ?
C15 C20 N2 106.44(17) . . ?
C15 C20 C19 121.28(19) . . ?
C19 C20 N2 132.27(19) . . ?
N2 C21 H21 107.0 . . ?
N2 C21 C22 110.73(17) . . ?
N2 C21 C23 110.66(17) . . ?
C22 C21 H21 107.0 . . ?
C22 C21 C23 113.99(17) . . ?
C23 C21 H21 107.0 . . ?
C21 C22 H22A 109.5 . . ?
C21 C22 H22B 109.5 . . ?
C21 C22 H22C 109.5 . . ?
H22A C22 H22B 109.5 . . ?
H22A C22 H22C 109.5 . . ?
H22B C22 H22C 109.5 . . ?
C21 C23 H23A 109.5 . . ?
C21 C23 H23B 109.5 . . ?
C21 C23 H23C 109.5 . . ?
H23A C23 H23B 109.5 . . ?
H23A C23 H23C 109.5 . . ?
H23B C23 H23C 109.5 . . ?
N3 C24 N4 107.80(16) . . ?
N3 C24 C12 127.48(16) . . ?
N4 C24 C12 124.71(16) . . ?
N3 C25 H25A 109.6(16) . . ?
N3 C25 H25B 108.1(14) . . ?
N3 C25 H25C 109.2(14) . . ?
H25A C25 H25B 110(2) . . ?
H25A C25 H25C 108(2) . . ?
H25B C25 H25C 111(2) . . ?
N3 C26 C27 130.50(19) . . ?
N3 C26 C31 106.82(16) . . ?
C27 C26 C31 122.68(19) . . ?
C26 C27 H27 122.0 . . ?
C28 C27 C26 116.0(2) . . ?
C28 C27 H27 122.0 . . ?
C27 C28 H28 119.1 . . ?
C27 C28 C29 121.8(2) . . ?
C29 C28 H28 119.1 . . ?
C28 C29 H29 119.0 . . ?
C30 C29 C28 122.0(2) . . ?
C30 C29 H29 119.0 . . ?
C29 C30 H30 121.8 . . ?
C29 C30 C31 116.5(2) . . ?
C31 C30 H30 121.8 . . ?
C26 C31 N4 106.50(17) . . ?
C26 C31 C30 121.03(18) . . ?
C30 C31 N4 132.45(19) . . ?
N4 C32 H32 107.1 . . ?
N4 C32 C33 110.51(17) . . ?
N4 C32 C34 110.53(17) . . ?
C33 C32 H32 107.1 . . ?
C33 C32 C34 114.27(18) . . ?
C34 C32 H32 107.1 . . ?
C32 C33 H33A 109.5 . . ?
C32 C33 H33B 109.5 . . ?
C32 C33 H33C 109.5 . . ?
H33A C33 H33B 109.5 . . ?
H33A C33 H33C 109.5 . . ?
H33B C33 H33C 109.5 . . ?
C32 C34 H34A 109.5 . . ?
C32 C34 H34B 109.5 . . ?
C32 C34 H34C 109.5 . . ?
H34A C34 H34B 109.5 . . ?
H34A C34 H34C 109.5 . . ?
H34B C34 H34C 109.5 . . ?
C1 B1 C11 116.63(16) . . ?
C12 B1 C1 120.86(17) . . ?
C12 B1 C11 122.49(17) . . ?
C41 B2 C51 108.09(15) . . ?
C41 B2 C61 108.30(16) . . ?
C41 B2 C71 111.32(15) . . ?
C51 B2 C61 113.72(16) . . ?
C51 B2 C71 108.22(16) . . ?
C71 B2 C61 107.24(14) . . ?
C42 C41 B2 121.53(16) . . ?
C42 C41 C46 115.89(18) . . ?
C46 C41 B2 122.35(18) . . ?
C41 C42 H42 118.8 . . ?
C43 C42 C41 122.33(18) . . ?
C43 C42 H42 118.8 . . ?
C42 C43 C47 119.13(19) . . ?
C44 C43 C42 120.5(2) . . ?
C44 C43 C47 120.1(2) . . ?
C43 C44 H44 120.9 . . ?
C45 C44 C43 118.20(19) . . ?
C45 C44 H44 120.9 . . ?
C44 C45 C46 121.31(19) . . ?
C44 C45 C48 120.8(2) . . ?
C44 C45 C48A 113.2(7) . . ?
C46 C45 C48 117.9(2) . . ?
C46 C45 C48A 125.4(7) . . ?
C41 C46 H46 119.2 . . ?
C45 C46 C41 121.7(2) . . ?
C45 C46 H46 119.2 . . ?
F1 C47 C43 113.56(18) . . ?
F1 C47 F2 105.83(19) . . ?
F1 C47 F3 106.73(18) . . ?
F2 C47 C43 111.32(17) . . ?
F3 C47 C43 112.85(19) . . ?
F3 C47 F2 106.00(18) . . ?
F4 C48 C45 112.0(3) . . ?
F4 C48 F6 106.0(3) . . ?
F5 C48 C45 114.3(3) . . ?
F5 C48 F4 106.2(3) . . ?
F5 C48 F6 106.2(4) . . ?
F6 C48 C45 111.5(4) . . ?
F4A C48A C45 113.9(16) . . ?
F4A C48A F5A 107.0(15) . . ?
F5A C48A C45 113.4(12) . . ?
F6A C48A C45 107.2(12) . . ?
F6A C48A F4A 106.9(17) . . ?
F6A C48A F5A 108.1(14) . . ?
C52 C51 B2 124.15(18) . . ?
C52 C51 C56 115.29(18) . . ?
C56 C51 B2 120.37(17) . . ?
C51 C52 H52 118.8 . . ?
C53 C52 C51 122.41(19) . . ?
C53 C52 H52 118.8 . . ?
C52 C53 C57 120.8(2) . . ?
C54 C53 C52 120.88(19) . . ?
C54 C53 C57 118.3(2) . . ?
C53 C54 H54 120.8 . . ?
C53 C54 C55 118.32(19) . . ?
C55 C54 H54 120.8 . . ?
C54 C55 C56 120.36(19) . . ?
C54 C55 C58 119.8(4) . . ?
C54 C55 C58A 118.4(5) . . ?
C54 C55 C58B 116.7(7) . . ?
C56 C55 C58 119.9(4) . . ?
C56 C55 C58A 121.3(5) . . ?
C56 C55 C58B 122.9(7) . . ?
C51 C56 H56 118.7 . . ?
C55 C56 C51 122.69(19) . . ?
C55 C56 H56 118.7 . . ?
F7 C57 C53 114.1(6) . . ?
F8 C57 C53 112.1(7) . . ?
F8 C57 F7 107.4(8) . . ?
F8 C57 F9 106.2(8) . . ?
F9 C57 C53 110.6(6) . . ?
F9 C57 F7 106.0(7) . . ?
F7A C57 C53 113.9(5) . . ?
F7A C57 F8A 106.8(7) . . ?
F7A C57 F9A 105.1(7) . . ?
F8A C57 C53 113.5(5) . . ?
F8A C57 F9A 104.4(6) . . ?
F9A C57 C53 112.4(5) . . ?
F10 C58 C55 112.0(7) . . ?
F10 C58 F11 105.1(8) . . ?
F10 C58 F12 106.8(7) . . ?
F11 C58 C55 114.2(7) . . ?
F11 C58 F12 106.1(7) . . ?
F12 C58 C55 112.0(7) . . ?
F10A C58A C55 111.3(8) . . ?
F10A C58A F11A 108.2(9) . . ?
F10A C58A F12A 108.0(9) . . ?
F11A C58A C55 111.1(8) . . ?
F12A C58A C55 111.0(8) . . ?
F12A C58A F11A 106.9(8) . . ?
F10B C58B C55 113.1(13) . . ?
F10B C58B F11B 102.7(16) . . ?
F11B C58B C55 114.3(13) . . ?
F12B C58B C55 113.2(13) . . ?
F12B C58B F10B 104.7(18) . . ?
F12B C58B F11B 107.9(18) . . ?
C62 C61 B2 121.44(17) . . ?
C62 C61 C66 114.77(18) . . ?
C66 C61 B2 123.42(18) . . ?
C61 C62 H62 118.4 . . ?
C63 C62 C61 123.14(19) . . ?
C63 C62 H62 118.4 . . ?
C62 C63 C67 119.54(19) . . ?
C64 C63 C62 120.8(2) . . ?
C64 C63 C67 119.62(19) . . ?
C63 C64 H64 121.1 . . ?
C63 C64 C65 117.89(19) . . ?
C65 C64 H64 121.1 . . ?
C64 C65 C66 120.98(19) . . ?
C64 C65 C68 119.5(3) . . ?
C64 C65 C68A 117.6(5) . . ?
C66 C65 C68 119.4(3) . . ?
C66 C65 C68A 121.2(5) . . ?
C61 C66 H66 118.8 . . ?
C65 C66 C61 122.4(2) . . ?
C65 C66 H66 118.8 . . ?
F13 C67 C63 111.8(3) . . ?
F14 C67 C63 110.6(4) . . ?
F14 C67 F13 105.1(4) . . ?
F15 C67 C63 112.9(3) . . ?
F15 C67 F13 107.9(3) . . ?
F15 C67 F14 108.2(6) . . ?
F13A C67 C63 112.3(8) . . ?
F14A C67 C63 116.1(10) . . ?
F14A C67 F13A 107.3(9) . . ?
F14A C67 F15A 106.3(12) . . ?
F15A C67 C63 116.8(10) . . ?
F15A C67 F13A 95.8(12) . . ?
F16 C68 C65 111.4(5) . . ?
F16 C68 F17 104.3(5) . . ?
F17 C68 C65 112.2(4) . . ?
F18 C68 C65 113.0(6) . . ?
F18 C68 F16 110.3(6) . . ?
F18 C68 F17 105.2(6) . . ?
F16A C68A C65 114.6(10) . . ?
F16A C68A F17A 103.7(10) . . ?
F16A C68A F18A 104.9(11) . . ?
F17A C68A C65 115.6(8) . . ?
F18A C68A C65 110.8(8) . . ?
F18A C68A F17A 106.4(10) . . ?
C72 C71 B2 120.66(16) . . ?
C76 C71 B2 123.83(16) . . ?
C76 C71 C72 115.41(17) . . ?
C71 C72 H72 118.8 . . ?
C73 C72 C71 122.36(19) . . ?
C73 C72 H72 118.8 . . ?
C72 C73 C77 119.1(2) . . ?
C72 C73 C77A 113.3(7) . . ?
C74 C73 C72 121.21(18) . . ?
C74 C73 C77 119.7(2) . . ?
C74 C73 C77A 123.9(6) . . ?
C73 C74 H74 121.2 . . ?
C73 C74 C75 117.59(18) . . ?
C75 C74 H74 121.2 . . ?
C74 C75 C76 121.14(18) . . ?
C74 C75 C78 118.62(17) . . ?
C76 C75 C78 120.20(18) . . ?
C71 C76 H76 118.9 . . ?
C75 C76 C71 122.28(17) . . ?
C75 C76 H76 118.9 . . ?
F19 C77 C73 112.1(2) . . ?
F19 C77 F20 106.7(3) . . ?
F19 C77 F21 108.1(3) . . ?
F20 C77 C73 110.7(3) . . ?
F21 C77 C73 113.1(3) . . ?
F21 C77 F20 105.7(3) . . ?
F19A C77A C73 116.5(11) . . ?
F19A C77A F20A 110.3(17) . . ?
F20A C77A C73 107.1(13) . . ?
F21A C77A C73 113.5(11) . . ?
F21A C77A F19A 106.2(13) . . ?
F21A C77A F20A 102.2(13) . . ?
F22 C78 C75 111.94(17) . . ?
F23 C78 C75 113.21(18) . . ?
F23 C78 F22 105.58(17) . . ?
F24 C78 C75 112.94(16) . . ?
F24 C78 F22 105.71(18) . . ?
F24 C78 F23 106.88(17) . . ?
C3S O1S C1S 112.5(4) . . ?
O1S C1S H1SA 109.1 . . ?
O1S C1S H1SB 109.1 . . ?
O1S C1S C2S 112.6(5) . . ?
H1SA C1S H1SB 107.8 . . ?
C2S C1S H1SA 109.1 . . ?
C2S C1S H1SB 109.1 . . ?
C1S C2S H2SA 109.5 . . ?
C1S C2S H2SB 109.5 . . ?
C1S C2S H2SC 109.5 . . ?
H2SA C2S H2SB 109.5 . . ?
H2SA C2S H2SC 109.5 . . ?
H2SB C2S H2SC 109.5 . . ?
O1S C3S H3SA 110.3 . . ?
O1S C3S H3SB 110.3 . . ?
O1S C3S C4S 107.1(5) . . ?
H3SA C3S H3SB 108.5 . . ?
C4S C3S H3SA 110.3 . . ?
C4S C3S H3SB 110.3 . . ?
C3S C4S H4SA 109.5 . . ?
C3S C4S H4SB 109.5 . . ?
C3S C4S H4SC 109.5 . . ?
H4SA C4S H4SB 109.5 . . ?
H4SA C4S H4SC 109.5 . . ?
H4SB C4S H4SC 109.5 . . ?
C3T O1T C1T 113.0(10) . . ?
O1T C1T H1TA 110.9 . . ?
O1T C1T H1TB 110.9 . . ?
O1T C1T C2T 104.2(15) . . ?
H1TA C1T H1TB 108.9 . . ?
C2T C1T H1TA 110.9 . . ?
C2T C1T H1TB 110.9 . . ?
C1T C2T H2TA 109.5 . . ?
C1T C2T H2TB 109.5 . . ?
C1T C2T H2TC 109.5 . . ?
H2TA C2T H2TB 109.5 . . ?
H2TA C2T H2TC 109.5 . . ?
H2TB C2T H2TC 109.5 . . ?
O1T C3T H3TA 110.7 . . ?
O1T C3T H3TB 110.7 . . ?
O1T C3T C4T 105.3(15) . . ?
H3TA C3T H3TB 108.8 . . ?
C4T C3T H3TA 110.7 . . ?
C4T C3T H3TB 110.7 . . ?
C3T C4T H4TA 109.5 . . ?
C3T C4T H4TB 109.5 . . ?
C3T C4T H4TC 109.5 . . ?
H4TA C4T H4TB 109.5 . . ?
H4TA C4T H4TC 109.5 . . ?
H4TB C4T H4TC 109.5 . . ?

loop_
_geom_bond_atom_site_label_1
_geom_bond_atom_site_label_2
_geom_bond_distance
_geom_bond_site_symmetry_2
_geom_bond_publ_flag
N1 C13 1.367(2) . ?
N1 C14 1.456(3) . ?
N1 C15 1.387(3) . ?
N2 C13 1.368(2) . ?
N2 C20 1.397(2) . ?
N2 C21 1.476(2) . ?
N3 C24 1.352(2) . ?
N3 C25 1.463(2) . ?
N3 C26 1.388(3) . ?
N4 C24 1.358(2) . ?
N4 C31 1.398(2) . ?
N4 C32 1.483(2) . ?
C1 C2 1.396(3) . ?
C1 C3 1.424(2) . ?
C1 B1 1.573(3) . ?
C2 H2 0.9500 . ?
C2 C3 1.394(3) 2_765 ?
C3 C4 1.457(3) . ?
C4 H4 0.9500 . ?
C4 C5 1.346(3) . ?
C5 H5 0.9500 . ?
C5 C6 1.469(3) . ?
C6 C7 1.405(3) . ?
C6 C11 1.417(3) . ?
C7 H7 0.9500 . ?
C7 C8 1.382(3) . ?
C8 H8 0.9500 . ?
C8 C9 1.382(3) . ?
C9 H9 0.9500 . ?
C9 C10 1.381(3) . ?
C10 H10 0.9500 . ?
C10 C11 1.408(3) . ?
C11 B1 1.575(3) . ?
C12 C13 1.441(3) . ?
C12 C24 1.463(3) . ?
C12 B1 1.512(3) . ?
C14 H14A 0.97(3) . ?
C14 H14B 1.10(3) . ?
C14 H14C 1.02(3) . ?
C15 C16 1.396(3) . ?
C15 C20 1.382(3) . ?
C16 H16 0.9500 . ?
C16 C17 1.382(3) . ?
C17 H17 0.9500 . ?
C17 C18 1.394(3) . ?
C18 H18 0.9500 . ?
C18 C19 1.385(3) . ?
C19 H19 0.9500 . ?
C19 C20 1.393(3) . ?
C21 H21 1.0000 . ?
C21 C22 1.518(3) . ?
C21 C23 1.525(3) . ?
C22 H22A 0.9800 . ?
C22 H22B 0.9800 . ?
C22 H22C 0.9800 . ?
C23 H23A 0.9800 . ?
C23 H23B 0.9800 . ?
C23 H23C 0.9800 . ?
C25 H25A 0.96(3) . ?
C25 H25B 0.97(2) . ?
C25 H25C 0.99(2) . ?
C26 C27 1.391(3) . ?
C26 C31 1.390(3) . ?
C27 H27 0.9500 . ?
C27 C28 1.382(3) . ?
C28 H28 0.9500 . ?
C28 C29 1.398(4) . ?
C29 H29 0.9500 . ?
C29 C30 1.385(3) . ?
C30 H30 0.9500 . ?
C30 C31 1.395(3) . ?
C32 H32 1.0000 . ?
C32 C33 1.518(3) . ?
C32 C34 1.520(3) . ?
C33 H33A 0.9800 . ?
C33 H33B 0.9800 . ?
C33 H33C 0.9800 . ?
C34 H34A 0.9800 . ?
C34 H34B 0.9800 . ?
C34 H34C 0.9800 . ?
B2 C41 1.637(3) . ?
B2 C51 1.640(3) . ?
B2 C61 1.651(3) . ?
B2 C71 1.647(3) . ?
C41 C42 1.398(3) . ?
C41 C46 1.402(3) . ?
C42 H42 0.9500 . ?
C42 C43 1.392(3) . ?
C43 C44 1.385(3) . ?
C43 C47 1.488(3) . ?
C44 H44 0.9500 . ?
C44 C45 1.379(3) . ?
C45 C46 1.391(3) . ?
C45 C48 1.504(4) . ?
C45 C48A 1.480(13) . ?
C46 H46 0.9500 . ?
C47 F1 1.334(3) . ?
C47 F2 1.352(2) . ?
C47 F3 1.342(3) . ?
C48 F4 1.336(4) . ?
C48 F5 1.330(4) . ?
C48 F6 1.340(4) . ?
C48A F4A 1.318(13) . ?
C48A F5A 1.328(13) . ?
C48A F6A 1.315(13) . ?
C51 C52 1.404(3) . ?
C51 C56 1.405(3) . ?
C52 H52 0.9500 . ?
C52 C53 1.390(3) . ?
C53 C54 1.385(3) . ?
C53 C57 1.495(3) . ?
C54 H54 0.9500 . ?
C54 C55 1.390(3) . ?
C55 C56 1.392(3) . ?
C55 C58 1.507(9) . ?
C55 C58A 1.500(10) . ?
C55 C58B 1.495(13) . ?
C56 H56 0.9500 . ?
C57 F7 1.336(8) . ?
C57 F8 1.318(9) . ?
C57 F9 1.334(8) . ?
C57 F7A 1.322(7) . ?
C57 F8A 1.338(6) . ?
C57 F9A 1.340(7) . ?
C58 F10 1.327(9) . ?
C58 F11 1.340(9) . ?
C58 F12 1.335(9) . ?
C58A F10A 1.328(11) . ?
C58A F11A 1.335(10) . ?
C58A F12A 1.328(11) . ?
C58B F10B 1.327(14) . ?
C58B F11B 1.329(14) . ?
C58B F12B 1.328(14) . ?
C61 C62 1.395(3) . ?
C61 C66 1.403(3) . ?
C62 H62 0.9500 . ?
C62 C63 1.392(3) . ?
C63 C64 1.373(3) . ?
C63 C67 1.496(3) . ?
C64 H64 0.9500 . ?
C64 C65 1.386(3) . ?
C65 C66 1.394(3) . ?
C65 C68 1.503(6) . ?
C65 C68A 1.486(11) . ?
C66 H66 0.9500 . ?
C67 F13 1.343(5) . ?
C67 F14 1.343(7) . ?
C67 F15 1.325(5) . ?
C67 F13A 1.360(16) . ?
C67 F14A 1.313(16) . ?
C67 F15A 1.35(2) . ?
C68 F16 1.316(7) . ?
C68 F17 1.340(6) . ?
C68 F18 1.304(7) . ?
C68A F16A 1.310(12) . ?
C68A F17A 1.333(11) . ?
C68A F18A 1.319(11) . ?
C71 C72 1.404(3) . ?
C71 C76 1.402(3) . ?
C72 H72 0.9500 . ?
C72 C73 1.391(3) . ?
C73 C74 1.385(3) . ?
C73 C77 1.507(4) . ?
C73 C77A 1.526(13) . ?
C74 H74 0.9500 . ?
C74 C75 1.389(3) . ?
C75 C76 1.393(3) . ?
C75 C78 1.497(3) . ?
C76 H76 0.9500 . ?
C77 F19 1.328(4) . ?
C77 F20 1.348(4) . ?
C77 F21 1.336(4) . ?
C77A F19A 1.339(12) . ?
C77A F20A 1.346(13) . ?
C77A F21A 1.337(13) . ?
C78 F22 1.349(3) . ?
C78 F23 1.334(2) . ?
C78 F24 1.333(2) . ?
O1S C1S 1.435(6) . ?
O1S C3S 1.424(5) . ?
C1S H1SA 0.9900 . ?
C1S H1SB 0.9900 . ?
C1S C2S 1.507(6) . ?
C2S H2SA 0.9800 . ?
C2S H2SB 0.9800 . ?
C2S H2SC 0.9800 . ?
C3S H3SA 0.9900 . ?
C3S H3SB 0.9900 . ?
C3S C4S 1.501(8) . ?
C4S H4SA 0.9800 . ?
C4S H4SB 0.9800 . ?
C4S H4SC 0.9800 . ?
O1T C1T 1.444(13) . ?
O1T C3T 1.429(12) . ?
C1T H1TA 0.9900 . ?
C1T H1TB 0.9900 . ?
C1T C2T 1.491(14) . ?
C2T H2TA 0.9800 . ?
C2T H2TB 0.9800 . ?
C2T H2TC 0.9800 . ?
C3T H3TA 0.9900 . ?
C3T H3TB 0.9900 . ?
C3T C4T 1.507(15) . ?
C4T H4TA 0.9800 . ?
C4T H4TB 0.9800 . ?
C4T H4TC 0.9800 . ?

loop_
_geom_torsion_atom_site_label_1
_geom_torsion_atom_site_label_2
_geom_torsion_atom_site_label_3
_geom_torsion_atom_site_label_4
_geom_torsion
_geom_torsion_site_symmetry_1
_geom_torsion_site_symmetry_2
_geom_torsion_site_symmetry_3
_geom_torsion_site_symmetry_4
_geom_torsion_publ_flag
N1 C15 C16 C17 -177.3(2) . . . . ?
N1 C15 C20 N2 -1.8(2) . . . . ?
N1 C15 C20 C19 177.42(19) . . . . ?
N3 C26 C27 C28 -178.5(2) . . . . ?
N3 C26 C31 N4 -0.4(2) . . . . ?
N3 C26 C31 C30 178.22(18) . . . . ?
C1 C3 C4 C5 32.3(3) . . . . ?
C2 C1 C3 C2 1.8(3) . . . 2_765 ?
C2 C1 C3 C4 -179.54(16) . . . . ?
C2 C1 B1 C11 123.80(18) . . . . ?
C2 C1 B1 C12 -54.8(2) . . . . ?
C2 C3 C4 C5 -149.0(2) 2_765 . . . ?
C3 C1 C2 C3 -1.9(3) . . . 2_765 ?
C3 C1 B1 C11 -52.0(2) . . . . ?
C3 C1 B1 C12 129.40(19) . . . . ?
C3 C4 C5 C6 3.2(4) . . . . ?
C4 C5 C6 C7 147.4(2) . . . . ?
C4 C5 C6 C11 -31.8(3) . . . . ?
C5 C6 C7 C8 -175.3(2) . . . . ?
C5 C6 C11 C10 175.30(18) . . . . ?
C5 C6 C11 B1 -6.2(3) . . . . ?
C6 C7 C8 C9 -0.9(3) . . . . ?
C6 C11 B1 C1 57.5(2) . . . . ?
C6 C11 B1 C12 -123.99(19) . . . . ?
C7 C6 C11 C10 -3.8(3) . . . . ?
C7 C6 C11 B1 174.74(18) . . . . ?
C7 C8 C9 C10 -1.9(3) . . . . ?
C8 C9 C10 C11 1.8(3) . . . . ?
C9 C10 C11 C6 1.1(3) . . . . ?
C9 C10 C11 B1 -177.44(19) . . . . ?
C10 C11 B1 C1 -124.09(19) . . . . ?
C10 C11 B1 C12 54.5(3) . . . . ?
C11 C6 C7 C8 3.8(3) . . . . ?
C13 N1 C15 C16 178.6(2) . . . . ?
C13 N1 C15 C20 0.6(2) . . . . ?
C13 N2 C20 C15 2.5(2) . . . . ?
C13 N2 C20 C19 -176.7(2) . . . . ?
C13 N2 C21 C22 116.5(2) . . . . ?
C13 N2 C21 C23 -116.1(2) . . . . ?
C13 C12 C24 N3 113.8(2) . . . . ?
C13 C12 C24 N4 -65.1(2) . . . . ?
C13 C12 B1 C1 -26.8(3) . . . . ?
C13 C12 B1 C11 154.76(18) . . . . ?
C14 N1 C13 N2 171.99(18) . . . . ?
C14 N1 C13 C12 -0.5(3) . . . . ?
C14 N1 C15 C16 7.0(3) . . . . ?
C14 N1 C15 C20 -171.04(18) . . . . ?
C15 N1 C13 N2 0.9(2) . . . . ?
C15 N1 C13 C12 -171.52(18) . . . . ?
C15 C16 C17 C18 -0.5(3) . . . . ?
C16 C15 C20 N2 179.98(19) . . . . ?
C16 C15 C20 C19 -0.8(3) . . . . ?
C16 C17 C18 C19 0.9(4) . . . . ?
C17 C18 C19 C20 -1.2(3) . . . . ?
C18 C19 C20 N2 -179.8(2) . . . . ?
C18 C19 C20 C15 1.1(3) . . . . ?
C20 N2 C13 N1 -2.1(2) . . . . ?
C20 N2 C13 C12 170.45(17) . . . . ?
C20 N2 C21 C22 -75.4(2) . . . . ?
C20 N2 C21 C23 52.0(2) . . . . ?
C20 C15 C16 C17 0.4(3) . . . . ?
C21 N2 C13 N1 167.46(17) . . . . ?
C21 N2 C13 C12 -20.0(3) . . . . ?
C21 N2 C20 C15 -167.21(18) . . . . ?
C21 N2 C20 C19 13.7(3) . . . . ?
C24 N3 C26 C27 178.8(2) . . . . ?
C24 N3 C26 C31 -0.3(2) . . . . ?
C24 N4 C31 C26 1.0(2) . . . . ?
C24 N4 C31 C30 -177.4(2) . . . . ?
C24 N4 C32 C33 -118.5(2) . . . . ?
C24 N4 C32 C34 114.0(2) . . . . ?
C24 C12 C13 N1 127.88(19) . . . . ?
C24 C12 C13 N2 -43.2(3) . . . . ?
C24 C12 B1 C1 168.98(16) . . . . ?
C24 C12 B1 C11 -9.5(3) . . . . ?
C25 N3 C24 N4 176.67(18) . . . . ?
C25 N3 C24 C12 -2.4(3) . . . . ?
C25 N3 C26 C27 2.9(3) . . . . ?
C25 N3 C26 C31 -176.28(18) . . . . ?
C26 N3 C24 N4 0.9(2) . . . . ?
C26 N3 C24 C12 -178.12(18) . . . . ?
C26 C27 C28 C29 0.1(3) . . . . ?
C27 C26 C31 N4 -179.61(19) . . . . ?
C27 C26 C31 C30 -1.0(3) . . . . ?
C27 C28 C29 C30 -0.2(4) . . . . ?
C28 C29 C30 C31 -0.2(3) . . . . ?
C29 C30 C31 N4 179.0(2) . . . . ?
C29 C30 C31 C26 0.8(3) . . . . ?
C31 N4 C24 N3 -1.2(2) . . . . ?
C31 N4 C24 C12 177.91(18) . . . . ?
C31 N4 C32 C33 54.9(3) . . . . ?
C31 N4 C32 C34 -72.6(3) . . . . ?
C31 C26 C27 C28 0.5(3) . . . . ?
C32 N4 C24 N3 173.28(17) . . . . ?
C32 N4 C24 C12 -7.6(3) . . . . ?
C32 N4 C31 C26 -173.31(18) . . . . ?
C32 N4 C31 C30 8.3(4) . . . . ?
B1 C1 C2 C3 -178.01(16) . . . 2_765 ?
B1 C1 C3 C2 177.76(16) . . . 2_765 ?
B1 C1 C3 C4 -3.6(3) . . . . ?
B1 C12 C13 N1 -37.5(3) . . . . ?
B1 C12 C13 N2 151.45(19) . . . . ?
B1 C12 C24 N3 -80.1(3) . . . . ?
B1 C12 C24 N4 101.0(2) . . . . ?
B2 C41 C42 C43 171.86(17) . . . . ?
B2 C41 C46 C45 -173.95(18) . . . . ?
B2 C51 C52 C53 -176.97(18) . . . . ?
B2 C51 C56 C55 175.24(17) . . . . ?
B2 C61 C62 C63 172.56(17) . . . . ?
B2 C61 C66 C65 -174.20(18) . . . . ?
B2 C71 C72 C73 -175.82(19) . . . . ?
B2 C71 C76 C75 176.71(18) . . . . ?
C41 B2 C51 C52 92.9(2) . . . . ?
C41 B2 C51 C56 -81.9(2) . . . . ?
C41 B2 C61 C62 35.8(2) . . . . ?
C41 B2 C61 C66 -151.61(18) . . . . ?
C41 B2 C71 C72 -154.58(18) . . . . ?
C41 B2 C71 C76 29.2(3) . . . . ?
C41 C42 C43 C44 3.1(3) . . . . ?
C41 C42 C43 C47 -171.72(18) . . . . ?
C42 C41 C46 C45 0.7(3) . . . . ?
C42 C43 C44 C45 -1.0(3) . . . . ?
C42 C43 C47 F1 -36.1(3) . . . . ?
C42 C43 C47 F2 83.2(2) . . . . ?
C42 C43 C47 F3 -157.77(18) . . . . ?
C43 C44 C45 C46 -1.1(3) . . . . ?
C43 C44 C45 C48 179.3(3) . . . . ?
C43 C44 C45 C48A 175.2(8) . . . . ?
C44 C43 C47 F1 149.06(19) . . . . ?
C44 C43 C47 F2 -91.6(2) . . . . ?
C44 C43 C47 F3 27.4(3) . . . . ?
C44 C45 C46 C41 1.3(3) . . . . ?
C44 C45 C48 F4 25.6(5) . . . . ?
C44 C45 C48 F5 146.4(3) . . . . ?
C44 C45 C48 F6 -93.1(4) . . . . ?
C44 C45 C48A F4A -121.6(17) . . . . ?
C44 C45 C48A F5A 1.1(18) . . . . ?
C44 C45 C48A F6A 120.3(14) . . . . ?
C46 C41 C42 C43 -2.8(3) . . . . ?
C46 C45 C48 F4 -154.0(3) . . . . ?
C46 C45 C48 F5 -33.2(5) . . . . ?
C46 C45 C48 F6 87.3(5) . . . . ?
C46 C45 C48A F4A 55(2) . . . . ?
C46 C45 C48A F5A 177.2(14) . . . . ?
C46 C45 C48A F6A -63.5(18) . . . . ?
C47 C43 C44 C45 173.75(18) . . . . ?
C48 C45 C46 C41 -179.2(2) . . . . ?
C48A C45 C46 C41 -174.6(9) . . . . ?
C51 B2 C41 C42 162.26(17) . . . . ?
C51 B2 C41 C46 -23.4(2) . . . . ?
C51 B2 C61 C62 155.93(17) . . . . ?
C51 B2 C61 C66 -31.4(2) . . . . ?
C51 B2 C71 C72 86.8(2) . . . . ?
C51 B2 C71 C76 -89.4(2) . . . . ?
C51 C52 C53 C54 2.3(3) . . . . ?
C51 C52 C53 C57 -178.11(19) . . . . ?
C52 C51 C56 C55 0.0(3) . . . . ?
C52 C53 C54 C55 -0.5(3) . . . . ?
C52 C53 C57 F7 12.1(9) . . . . ?
C52 C53 C57 F8 134.5(11) . . . . ?
C52 C53 C57 F9 -107.3(7) . . . . ?
C52 C53 C57 F7A -122.4(10) . . . . ?
C52 C53 C57 F8A 0.1(5) . . . . ?
C52 C53 C57 F9A 118.2(7) . . . . ?
C53 C54 C55 C56 -1.3(3) . . . . ?
C53 C54 C55 C58 -180.0(5) . . . . ?
C53 C54 C55 C58A 177.0(5) . . . . ?
C53 C54 C55 C58B 177.4(8) . . . . ?
C54 C53 C57 F7 -168.3(9) . . . . ?
C54 C53 C57 F8 -45.9(11) . . . . ?
C54 C53 C57 F9 72.4(7) . . . . ?
C54 C53 C57 F7A 57.2(10) . . . . ?
C54 C53 C57 F8A 179.7(5) . . . . ?
C54 C53 C57 F9A -62.2(7) . . . . ?
C54 C55 C56 C51 1.6(3) . . . . ?
C54 C55 C58 F10 -59.8(8) . . . . ?
C54 C55 C58 F11 -179.1(5) . . . . ?
C54 C55 C58 F12 60.2(8) . . . . ?
C54 C55 C58A F10A 153.2(6) . . . . ?
C54 C55 C58A F11A -86.1(9) . . . . ?
C54 C55 C58A F12A 32.7(10) . . . . ?
C54 C55 C58B F10B 103.9(17) . . . . ?
C54 C55 C58B F11B -13(2) . . . . ?
C54 C55 C58B F12B -137.2(15) . . . . ?
C56 C51 C52 C53 -2.0(3) . . . . ?
C56 C55 C58 F10 121.6(6) . . . . ?
C56 C55 C58 F11 2.2(9) . . . . ?
C56 C55 C58 F12 -118.4(6) . . . . ?
C56 C55 C58A F10A -28.5(10) . . . . ?
C56 C55 C58A F11A 92.2(8) . . . . ?
C56 C55 C58A F12A -149.0(6) . . . . ?
C56 C55 C58B F10B -77.4(18) . . . . ?
C56 C55 C58B F11B 165.5(14) . . . . ?
C56 C55 C58B F12B 42(2) . . . . ?
C57 C53 C54 C55 179.83(18) . . . . ?
C58 C55 C56 C51 -179.7(5) . . . . ?
C58A C55 C56 C51 -176.7(5) . . . . ?
C58B C55 C56 C51 -177.1(9) . . . . ?
C61 B2 C41 C42 -74.1(2) . . . . ?
C61 B2 C41 C46 100.2(2) . . . . ?
C61 B2 C51 C52 -27.4(3) . . . . ?
C61 B2 C51 C56 157.84(17) . . . . ?
C61 B2 C71 C72 -36.3(2) . . . . ?
C61 B2 C71 C76 147.50(18) . . . . ?
C61 C62 C63 C64 1.7(3) . . . . ?
C61 C62 C63 C67 -178.33(18) . . . . ?
C62 C61 C66 C65 -1.1(3) . . . . ?
C62 C63 C64 C65 -0.9(3) . . . . ?
C62 C63 C67 F13 159.3(5) . . . . ?
C62 C63 C67 F14 -83.9(5) . . . . ?
C62 C63 C67 F15 37.4(7) . . . . ?
C62 C63 C67 F13A 13.1(12) . . . . ?
C62 C63 C67 F14A 137.1(16) . . . . ?
C62 C63 C67 F15A -96.1(12) . . . . ?
C63 C64 C65 C66 -0.8(3) . . . . ?
C63 C64 C65 C68 175.0(3) . . . . ?
C63 C64 C65 C68A -175.1(5) . . . . ?
C64 C63 C67 F13 -20.7(5) . . . . ?
C64 C63 C67 F14 96.0(5) . . . . ?
C64 C63 C67 F15 -142.6(7) . . . . ?
C64 C63 C67 F13A -166.9(12) . . . . ?
C64 C63 C67 F14A -42.9(16) . . . . ?
C64 C63 C67 F15A 83.8(12) . . . . ?
C64 C65 C66 C61 1.9(3) . . . . ?
C64 C65 C68 F16 21.4(6) . . . . ?
C64 C65 C68 F17 -95.0(5) . . . . ?
C64 C65 C68 F18 146.2(5) . . . . ?
C64 C65 C68A F16A 174.6(9) . . . . ?
C64 C65 C68A F17A 54.1(12) . . . . ?
C64 C65 C68A F18A -67.0(10) . . . . ?
C66 C61 C62 C63 -0.7(3) . . . . ?
C66 C65 C68 F16 -162.6(5) . . . . ?
C66 C65 C68 F17 80.9(6) . . . . ?
C66 C65 C68 F18 -37.9(7) . . . . ?
C66 C65 C68A F16A 0.4(13) . . . . ?
C66 C65 C68A F17A -120.1(10) . . . . ?
C66 C65 C68A F18A 118.8(10) . . . . ?
C67 C63 C64 C65 179.14(19) . . . . ?
C68 C65 C66 C61 -173.9(3) . . . . ?
C68A C65 C66 C61 175.9(6) . . . . ?
C71 B2 C41 C42 43.5(2) . . . . ?
C71 B2 C41 C46 -142.12(18) . . . . ?
C71 B2 C51 C52 -146.44(18) . . . . ?
C71 B2 C51 C56 38.8(2) . . . . ?
C71 B2 C61 C62 -84.5(2) . . . . ?
C71 B2 C61 C66 88.2(2) . . . . ?
C71 C72 C73 C74 -1.2(3) . . . . ?
C71 C72 C73 C77 176.8(2) . . . . ?
C71 C72 C73 C77A -167.1(8) . . . . ?
C72 C71 C76 C75 0.3(3) . . . . ?
C72 C73 C74 C75 0.7(3) . . . . ?
C72 C73 C77 F19 -43.5(4) . . . . ?
C72 C73 C77 F20 75.5(3) . . . . ?
C72 C73 C77 F21 -166.1(3) . . . . ?
C72 C73 C77A F19A 89.1(14) . . . . ?
C72 C73 C77A F20A -146.8(14) . . . . ?
C72 C73 C77A F21A -34.7(15) . . . . ?
C73 C74 C75 C76 0.3(3) . . . . ?
C73 C74 C75 C78 -177.50(19) . . . . ?
C74 C73 C77 F19 134.5(3) . . . . ?
C74 C73 C77 F20 -106.5(4) . . . . ?
C74 C73 C77 F21 11.9(5) . . . . ?
C74 C73 C77A F19A -76.3(18) . . . . ?
C74 C73 C77A F20A 47.7(18) . . . . ?
C74 C73 C77A F21A 159.8(12) . . . . ?
C74 C75 C76 C71 -0.8(3) . . . . ?
C74 C75 C78 F22 90.8(2) . . . . ?
C74 C75 C78 F23 -28.4(3) . . . . ?
C74 C75 C78 F24 -150.00(19) . . . . ?
C76 C71 C72 C73 0.7(3) . . . . ?
C76 C75 C78 F22 -87.0(2) . . . . ?
C76 C75 C78 F23 153.82(19) . . . . ?
C76 C75 C78 F24 32.2(3) . . . . ?
C77 C73 C74 C75 -177.3(2) . . . . ?
C77A C73 C74 C75 165.1(9) . . . . ?
C78 C75 C76 C71 176.94(19) . . . . ?
C1S O1S C3S C4S -169.3(6) . . . . ?
C3S O1S C1S C2S -82.2(7) . . . . ?
C1T O1T C3T C4T 179(2) . . . . ?
C3T O1T C1T C2T -170(2) . . . . ?
